data_7042650
loop_
_publ_author_name
'Escuer, Albert'
'Mayans, Julia'
'Font-Bardia, Merce'
'G\'orecki, Marcin'
'Di Bari, Lorenzo'

_publ_section_title
;
 Syntheses, structures, chiroptical and magnetic properties of chiral
 clusters built from Schiff bases: a novel [MnIIMnIII6NaI2] core
;
_journal_name_full 'Dalton Trans.'
_journal_paper_doi 10.1039/C7DT00811B
_journal_year 2017
_chemical_formula_sum 'C217 H233 Br16 Mn16 N21 Na4 O49'
_chemical_formula_weight 6168.79
_chemical_name_systematic
;
 ?
;
_space_group_crystal_system triclinic
_space_group_IT_number 1
_space_group_name_Hall 'P 1'
_space_group_name_H-M_alt 'P 1'
_symmetry_space_group_name_Hall 'P 1'
_symmetry_space_group_name_H-M 'P 1'
_atom_sites_solution_hydrogens geom
_audit_creation_method SHELXL-97
_audit_update_record
;
2017-03-06 deposited with the CCDC.
2017-04-04 downloaded from the CCDC.
;
_cell_angle_alpha 114.549(4)
_cell_angle_beta 91.914(5)
_cell_angle_gamma 90.337(4)
_cell_formula_units_Z 1
_cell_length_a 16.5448(15)
_cell_length_b 19.9112(19)
_cell_length_c 20.663(2)
_cell_measurement_reflns_used 9807
_cell_measurement_temperature 100(2)
_cell_measurement_theta_max 24.67
_cell_measurement_theta_min 2.39
_cell_volume 6186.7(10)
_computing_cell_refinement 'Bruker SAINT'
_computing_data_collection 'Bruker APEX2'
_computing_data_reduction 'Bruker SAINT'
_computing_molecular_graphics 'Bruker SHELXTL'
_computing_publication_material 'Bruker SHELXTL'
_computing_structure_refinement 'SHELXL-2014 (Sheldrick 2014)'
_computing_structure_solution 'SHELXS-97 (Sheldrick 2008)'
_diffrn_ambient_temperature 100(2)
_diffrn_measured_fraction_theta_full 0.999
_diffrn_measured_fraction_theta_max 0.965
_diffrn_measurement_device_type 'D8 Venture'
_diffrn_measurement_method '\f and \w scans'
_diffrn_radiation_wavelength 0.71073
_diffrn_reflns_av_R_equivalents 0.1404
_diffrn_reflns_av_sigmaI/netI 0.1646
_diffrn_reflns_Laue_measured_fraction_full 0.999
_diffrn_reflns_Laue_measured_fraction_max 0.965
_diffrn_reflns_limit_h_max 20
_diffrn_reflns_limit_h_min -20
_diffrn_reflns_limit_k_max 24
_diffrn_reflns_limit_k_min -25
_diffrn_reflns_limit_l_max 25
_diffrn_reflns_limit_l_min -25
_diffrn_reflns_number 151527
_diffrn_reflns_point_group_measured_fraction_full 0.994
_diffrn_reflns_point_group_measured_fraction_max 0.953
_diffrn_reflns_theta_full 25.242
_diffrn_reflns_theta_max 26.857
_diffrn_reflns_theta_min 2.051
_diffrn_source microfocus
_exptl_absorpt_coefficient_mu 3.450
_exptl_absorpt_correction_T_max 0.7454
_exptl_absorpt_correction_T_min 0.5577
_exptl_absorpt_correction_type multi-scan
_exptl_absorpt_process_details sadabs
_exptl_crystal_colour red
_exptl_crystal_density_diffrn 1.656
_exptl_crystal_description prism
_exptl_crystal_F_000 3078
_exptl_crystal_preparation ', Magnetic properties'
_exptl_crystal_recrystallization_method 'Re-crystallisation from solvent: Methanol:acetonitrile 1:1; diethylether'
_exptl_crystal_size_max 0.414
_exptl_crystal_size_mid 0.111
_exptl_crystal_size_min 0.071
_refine_diff_density_max 2.154
_refine_diff_density_min -1.144
_refine_diff_density_rms 0.144
_refine_ls_abs_structure_details
;
 Refined as an inversion twin.
;
_refine_ls_abs_structure_Flack 0.025(7)
_refine_ls_extinction_method none
_refine_ls_goodness_of_fit_ref 0.937
_refine_ls_hydrogen_treatment constr
_refine_ls_matrix_type full
_refine_ls_number_parameters 2837
_refine_ls_number_reflns 50695
_refine_ls_number_restraints 5
_refine_ls_restrained_S_all 0.939
_refine_ls_R_factor_all 0.1109
_refine_ls_R_factor_gt 0.0536
_refine_ls_shift/su_max 0.000
_refine_ls_shift/su_mean 0.000
_refine_ls_structure_factor_coef Fsqd
_refine_ls_weighting_details
;
 w=1/[\s^2^(Fo^2^)+(0.0381P)^2^]
 where P=(Fo^2^+2Fc^2^)/3
;
_refine_ls_weighting_scheme calc
_refine_ls_wR_factor_gt 0.1161
_refine_ls_wR_factor_ref 0.1344
_reflns_Friedel_coverage 0.975
_reflns_Friedel_fraction_full 0.989
_reflns_Friedel_fraction_max 0.941
_reflns_number_gt 30132
_reflns_number_total 50695
_reflns_threshold_expression 'I > 2\s(I)'
_cod_data_source_file c7dt00811b2.cif
_cod_data_source_block mo_i06ub44_0m_aa
_cod_original_cell_volume 6186.6(10)
_cod_database_code 7042650
_shelx_space_group_comment
;
The symmetry employed for this shelxl refinement is uniquely defined
by the following loop, which should always be used as a source of
symmetry information in preference to the above space-group names.
They are only intended as comments.
;

loop_
_space_group_symop_operation_xyz
'x, y, z'

loop_
_atom_site_label
_atom_site_type_symbol
_atom_site_fract_x
_atom_site_fract_y
_atom_site_fract_z
_atom_site_U_iso_or_equiv
_atom_site_adp_type
_atom_site_occupancy
_atom_site_site_symmetry_order
_atom_site_calc_flag
_atom_site_refinement_flags_posn
_atom_site_refinement_flags_adp
Br1A Br 0.56388(9) 0.81186(8) 0.74365(8) 0.0410(4) Uani 1 1 d . .
Br2A Br 0.57669(9) 1.11390(7) 0.81844(8) 0.0377(4) Uani 1 1 d . .
Br3A Br 0.84057(9) 0.97324(7) 0.87842(8) 0.0375(4) Uani 1 1 d . .
Br4A Br 0.80195(15) 0.90040(11) 0.58012(12) 0.0807(7) Uani 1 1 d . .
Mn1A Mn 0.70916(13) 0.87994(10) 0.81529(11) 0.0303(5) Uani 1 1 d . .
Mn2A Mn 0.71811(12) 1.05906(10) 0.85248(11) 0.0288(5) Uani 1 1 d . .
Mn3A Mn 0.55858(13) 0.96105(11) 0.76712(12) 0.0361(5) Uani 1 1 d . .
Mn4A Mn 0.73214(15) 0.93702(12) 0.68960(12) 0.0407(6) Uani 1 1 d . .
Na1A Na 0.5849(3) 0.9970(3) 0.9437(3) 0.0332(13) Uani 1 1 d . .
O1A O 0.7564(6) 0.8559(5) 0.7258(5) 0.037(2) Uani 1 1 d . .
O2A O 0.6711(5) 0.8964(4) 0.9036(5) 0.028(2) Uani 1 1 d . .
O3A O 0.6258(6) 0.9588(5) 1.0374(5) 0.036(2) Uani 1 1 d . .
O4A O 0.7648(6) 1.0425(5) 0.7648(5) 0.038(2) Uani 1 1 d . .
O5A O 0.6792(5) 1.0866(4) 0.9443(5) 0.027(2) Uani 1 1 d . .
O6A O 0.5656(6) 1.1161(5) 1.0353(5) 0.032(2) Uani 1 1 d . .
O7A O 0.6110(6) 0.9452(5) 0.6821(5) 0.044(3) Uani 1 1 d . .
O8A O 0.4964(6) 0.9713(5) 0.8433(5) 0.036(2) Uani 1 1 d . .
O9A O 0.4555(6) 0.9350(5) 0.9472(5) 0.037(2) Uani 1 1 d . .
O10A O 0.6614(5) 0.9680(4) 0.8151(4) 0.026(2) Uani 1 1 d . .
N1A N 0.7610(7) 0.7873(5) 0.8094(6) 0.028(3) Uani 1 1 d . .
N2A N 0.7865(6) 1.1506(6) 0.8868(6) 0.026(3) Uani 1 1 d . .
N3A N 0.4620(9) 0.9545(6) 0.7064(7) 0.045(3) Uani 1 1 d . .
C1A C 0.8119(10) 0.8038(8) 0.7094(9) 0.045(4) Uani 1 1 d . .
H1A H 0.8646 0.8262 0.7326 0.054 Uiso 1 1 calc R U
H1B H 0.8183 0.7809 0.6572 0.054 Uiso 1 1 calc R U
C2A C 0.7870(9) 0.7464(7) 0.7336(8) 0.034(3) Uani 1 1 d . .
H2A H 0.7393 0.7180 0.7034 0.040 Uiso 1 1 calc R U
C3A C 0.8550(9) 0.6892(7) 0.7326(8) 0.037(4) Uani 1 1 d . .
C4A C 0.9354(10) 0.7089(8) 0.7520(8) 0.042(4) Uani 1 1 d . .
H4A H 0.9504 0.7598 0.7705 0.050 Uiso 1 1 calc R U
C5A C 0.9926(10) 0.6606(8) 0.7462(8) 0.049(4) Uani 1 1 d . .
H5A H 1.0477 0.6763 0.7569 0.059 Uiso 1 1 calc R U
C6A C 0.9700(10) 0.5838(8) 0.7234(9) 0.048(4) Uani 1 1 d . .
H6A H 1.0091 0.5483 0.7213 0.057 Uiso 1 1 calc R U
C7A C 0.8863(8) 0.5629(7) 0.7038(7) 0.033(3) Uani 1 1 d . .
H7A H 0.8683 0.5133 0.6904 0.040 Uiso 1 1 calc R U
C8A C 0.8331(9) 0.6157(7) 0.7049(7) 0.030(3) Uani 1 1 d . .
H8A H 0.7796 0.6011 0.6859 0.036 Uiso 1 1 calc R U
C9A C 0.7671(8) 0.7636(7) 0.8588(7) 0.034(3) Uani 1 1 d . .
H9A H 0.7940 0.7185 0.8487 0.040 Uiso 1 1 calc R U
C10A C 0.7368(8) 0.8005(7) 0.9254(7) 0.027(3) Uani 1 1 d . .
C11A C 0.7458(9) 0.7617(7) 0.9723(8) 0.039(4) Uani 1 1 d . .
H1A1 H 0.7720 0.7156 0.9564 0.047 Uiso 1 1 calc R U
C12A C 0.7158(9) 0.7933(8) 1.0394(8) 0.040(4) Uani 1 1 d . .
H12A H 0.7222 0.7693 1.0705 0.048 Uiso 1 1 calc R U
C13A C 0.6794(9) 0.8544(7) 1.0601(8) 0.044(4) Uani 1 1 d . .
H13A H 0.6611 0.8748 1.1074 0.052 Uiso 1 1 calc DR U
C14A C 0.6642(8) 0.8944(7) 1.0187(7) 0.031(3) Uani 1 1 d . .
C15A C 0.6942(9) 0.8613(7) 0.9465(7) 0.033(3) Uani 1 1 d . .
C16A C 0.5997(9) 0.9974(6) 1.1068(7) 0.038(4) Uani 1 1 d . .
H16A H 0.6145 0.9702 1.1355 0.046 Uiso 1 1 calc DR U
H16B H 0.5409 1.0022 1.1055 0.046 Uiso 1 1 calc R U
H16C H 0.6256 1.0465 1.1279 0.046 Uiso 1 1 calc R U
C17A C 0.8385(10) 1.0793(9) 0.7742(10) 0.056(5) Uani 1 1 d . .
H17A H 0.8532 1.0804 0.7286 0.067 Uiso 1 1 calc R U
H17B H 0.8806 1.0517 0.7876 0.067 Uiso 1 1 calc R U
C18A C 0.8371(9) 1.1573(7) 0.8310(8) 0.040(4) Uani 1 1 d . .
H18A H 0.8934 1.1721 0.8515 0.048 Uiso 1 1 calc R U
C19A C 0.8054(8) 1.2167(7) 0.8072(7) 0.027(3) Uani 1 1 d . .
C20A C 0.8538(10) 1.2339(8) 0.7676(8) 0.045(4) Uani 1 1 d . .
H20A H 0.9027 1.2082 0.7524 0.054 Uiso 1 1 calc R U
C21A C 0.8322(10) 1.2910(9) 0.7480(9) 0.050(4) Uani 1 1 d . .
H21A H 0.8651 1.3014 0.7164 0.060 Uiso 1 1 calc R U
C22A C 0.7667(10) 1.3311(8) 0.7726(8) 0.048(4) Uani 1 1 d . .
H22A H 0.7550 1.3719 0.7615 0.057 Uiso 1 1 calc R U
C23A C 0.7168(9) 1.3123(7) 0.8141(7) 0.034(3) Uani 1 1 d . .
H23A H 0.6690 1.3387 0.8319 0.041 Uiso 1 1 calc R U
C24A C 0.7380(8) 1.2554(7) 0.8284(7) 0.028(3) Uani 1 1 d . .
H24A H 0.7025 1.2411 0.8559 0.034 Uiso 1 1 calc R U
C25A C 0.7937(8) 1.2004(7) 0.9479(8) 0.032(3) Uani 1 1 d . .
H25A H 0.8371 1.2352 0.9578 0.039 Uiso 1 1 calc R U
C26A C 0.7397(8) 1.2096(7) 1.0063(7) 0.032(3) Uani 1 1 d . .
C27A C 0.7473(8) 1.2733(7) 1.0700(8) 0.033(3) Uani 1 1 d . .
H27A H 0.7905 1.3076 1.0768 0.040 Uiso 1 1 calc R U
C28A C 0.6940(9) 1.2867(8) 1.1219(9) 0.046(4) Uani 1 1 d . .
H28A H 0.6982 1.3304 1.1648 0.055 Uiso 1 1 calc R U
C29A C 0.6332(8) 1.2348(7) 1.1106(7) 0.027(3) Uani 1 1 d . .
H29A H 0.5952 1.2449 1.1468 0.032 Uiso 1 1 calc R U
C30A C 0.6237(8) 1.1689(6) 1.0504(7) 0.023(3) Uani 1 1 d . .
C31A C 0.6823(7) 1.1558(6) 1.0025(7) 0.021(3) Uani 1 1 d . .
C32A C 0.4927(9) 1.1430(8) 1.0724(9) 0.050(4) Uani 1 1 d . .
H32A H 0.4836 1.1934 1.0772 0.075 Uiso 1 1 calc R U
H32B H 0.4978 1.1429 1.1198 0.075 Uiso 1 1 calc R U
H32C H 0.4469 1.1109 1.0455 0.075 Uiso 1 1 calc R U
C33A C 0.5563(8) 0.9232(7) 0.6193(7) 0.032(3) Uani 1 1 d . .
H33A H 0.5462 0.8691 0.5986 0.039 Uiso 1 1 calc R U
H33B H 0.5808 0.9361 0.5829 0.039 Uiso 1 1 calc R U
C34A C 0.4795(10) 0.9621(8) 0.6412(9) 0.048(4) Uani 1 1 d . .
H34A H 0.4894 1.0156 0.6532 0.058 Uiso 1 1 calc R U
C35A C 0.4213(11) 0.9329(9) 0.5815(9) 0.058(2) Uani 1 1 d . .
C36A C 0.3919(11) 0.9823(9) 0.5493(9) 0.058(2) Uani 1 1 d . .
H36A H 0.4060 1.0334 0.5699 0.070 Uiso 1 1 calc R U
C37A C 0.3438(11) 0.9517(9) 0.4891(9) 0.058(2) Uani 1 1 d . .
H37A H 0.3191 0.9844 0.4719 0.070 Uiso 1 1 calc R U
C38A C 0.3288(11) 0.8813(9) 0.4532(10) 0.058(2) Uani 1 1 d . .
H38A H 0.2997 0.8637 0.4086 0.070 Uiso 1 1 calc R U
C39A C 0.3535(11) 0.8368(9) 0.4782(9) 0.058(2) Uani 1 1 d . .
H39A H 0.3322 0.7876 0.4567 0.070 Uiso 1 1 calc R U
C40A C 0.4075(11) 0.8536(9) 0.5331(9) 0.058(2) Uani 1 1 d . .
H40A H 0.4359 0.8160 0.5406 0.070 Uiso 1 1 calc R U
C41A C 0.3922(11) 0.9407(9) 0.7167(10) 0.057(5) Uani 1 1 d . .
H41A H 0.3526 0.9318 0.6796 0.068 Uiso 1 1 calc R U
C42A C 0.3643(10) 0.9369(8) 0.7867(8) 0.043(4) Uani 1 1 d . .
C43A C 0.2787(11) 0.9136(9) 0.7884(10) 0.059(5) Uani 1 1 d . .
H43A H 0.2402 0.9061 0.7507 0.071 Uiso 1 1 calc R U
C44A C 0.2601(11) 0.9042(8) 0.8453(11) 0.055(5) Uani 1 1 d . .
H44A H 0.2054 0.8919 0.8491 0.066 Uiso 1 1 calc R U
C45A C 0.3160(9) 0.9110(8) 0.9023(9) 0.045(4) Uani 1 1 d . .
H45A H 0.2987 0.9011 0.9409 0.054 Uiso 1 1 calc R U
C46A C 0.3952(11) 0.9321(8) 0.9007(9) 0.051(4) Uani 1 1 d . .
C47A C 0.4231(10) 0.9481(8) 0.8402(9) 0.047(4) Uani 1 1 d . .
C48A C 0.4421(9) 0.8943(8) 0.9884(8) 0.042(4) Uani 1 1 d . .
H48A H 0.4134 0.8478 0.9589 0.062 Uiso 1 1 calc R U
H48B H 0.4095 0.9233 1.0290 0.062 Uiso 1 1 calc R U
H48C H 0.4942 0.8837 1.0057 0.062 Uiso 1 1 calc R U
Br1B Br 0.70186(9) 0.49304(8) 0.18525(8) 0.0402(4) Uani 1 1 d . .
Br2B Br 0.99204(9) 0.60222(8) 0.13134(8) 0.0403(4) Uani 1 1 d . .
Br3B Br 0.90836(10) 0.67179(8) 0.41128(8) 0.0433(4) Uani 1 1 d . .
Br4B Br 0.57362(11) 0.88403(9) 0.22389(10) 0.0541(5) Uani 1 1 d . .
Mn1B Mn 0.84307(13) 0.54408(10) 0.14637(11) 0.0301(5) Uani 1 1 d . .
Mn2B Mn 0.96483(14) 0.64918(10) 0.27685(12) 0.0338(5) Uani 1 1 d . .
Mn3B Mn 0.79288(14) 0.58995(11) 0.30865(12) 0.0358(5) Uani 1 1 d . .
Mn4B Mn 0.79028(16) 0.72873(12) 0.24255(13) 0.0462(6) Uani 1 1 d . .
Na1B Na 0.9395(3) 0.4664(2) 0.2453(3) 0.0283(12) Uani 1 1 d . .
O1B O 0.7897(6) 0.6276(5) 0.1480(5) 0.043(3) Uani 1 1 d . .
O2B O 0.8944(5) 0.4542(4) 0.1323(4) 0.028(2) Uani 1 1 d . .
O3B O 1.0134(6) 0.3742(5) 0.1488(5) 0.033(2) Uani 1 1 d . .
O4B O 0.9144(7) 0.7329(5) 0.2756(5) 0.046(3) Uani 1 1 d . .
O5B O 1.0256(5) 0.5715(4) 0.2826(5) 0.031(2) Uani 1 1 d . .
O6B O 1.0480(5) 0.4681(4) 0.3293(5) 0.032(2) Uani 1 1 d . .
O7B O 0.7466(6) 0.6744(5) 0.3048(5) 0.036(2) Uani 1 1 d . .
O8B O 0.8297(6) 0.4989(5) 0.3138(5) 0.035(2) Uani 1 1 d . .
O9B O 0.8736(5) 0.3650(4) 0.2632(5) 0.024(2) Uani 1 1 d . .
O10B O 0.8718(5) 0.5874(4) 0.2448(5) 0.030(2) Uani 1 1 d . .
O11B O 0.7776(7) 0.8387(5) 0.3268(6) 0.056(3) Uani 1 1 d . .
O12B O 0.6644(7) 0.7365(5) 0.2059(6) 0.054(3) Uani 1 1 d . .
N1B N 0.8108(7) 0.5013(6) 0.0431(6) 0.028(3) Uani 1 1 d . .
N2B N 0.7065(8) 0.5974(6) 0.3711(9) 0.063(5) Uani 1 1 d . .
N3B N 1.0629(8) 0.7186(6) 0.3123(6) 0.043(3) Uani 1 1 d . .
N4B N 0.8249(10) 0.7973(7) 0.1816(7) 0.063(4) Uani 1 1 d . .
C1B C 0.7762(11) 0.6264(8) 0.0812(8) 0.047(4) Uani 1 1 d . .
H1C H 0.8264 0.6407 0.0650 0.056 Uiso 1 1 calc R U
H1D H 0.7339 0.6620 0.0830 0.056 Uiso 1 1 calc R U
C2B C 0.7491(9) 0.5487(7) 0.0298(7) 0.033(3) Uani 1 1 d . .
H2B H 0.6956 0.5375 0.0447 0.040 Uiso 1 1 calc R U
C3B C 0.7390(8) 0.5408(7) -0.0485(7) 0.028(3) Uani 1 1 d . .
C4B C 0.6696(10) 0.5167(7) -0.0843(8) 0.042(4) Uani 1 1 d . .
H4B H 0.6272 0.5014 -0.0633 0.051 Uiso 1 1 calc R U
C5B C 0.6575(10) 0.5132(8) -0.1539(8) 0.041(4) Uani 1 1 d . .
H5B H 0.6067 0.4973 -0.1787 0.049 Uiso 1 1 calc R U
C6B C 0.7177(10) 0.5324(7) -0.1842(8) 0.042(4) Uani 1 1 d . .
H6B H 0.7105 0.5303 -0.2308 0.050 Uiso 1 1 calc R U
C7B C 0.7897(10) 0.5550(7) -0.1477(9) 0.044(4) Uani 1 1 d . .
H7B H 0.8331 0.5662 -0.1707 0.052 Uiso 1 1 calc R U
C8B C 0.8031(10) 0.5627(7) -0.0772(8) 0.039(4) Uani 1 1 d . .
H8B H 0.8527 0.5815 -0.0512 0.047 Uiso 1 1 calc R U
C9B C 0.8399(9) 0.4479(7) -0.0046(8) 0.036(4) Uani 1 1 d . .
H9B H 0.8211 0.4374 -0.0519 0.044 Uiso 1 1 calc R U
C10B C 0.9010(8) 0.3985(6) 0.0037(7) 0.028(3) Uani 1 1 d . .
C11B C 0.9359(9) 0.3438(7) -0.0539(7) 0.033(3) Uani 1 1 d . .
H11B H 0.9156 0.3345 -0.1005 0.040 Uiso 1 1 calc R U
C12B C 0.9983(9) 0.3027(8) -0.0467(8) 0.043(4) Uani 1 1 d . .
H12B H 1.0242 0.2698 -0.0879 0.052 Uiso 1 1 calc R U
C13B C 1.0249(8) 0.3079(7) 0.0205(8) 0.035(3) Uani 1 1 d . .
H13B H 1.0656 0.2767 0.0254 0.042 Uiso 1 1 calc R U
C14B C 0.9884(8) 0.3618(6) 0.0809(7) 0.026(3) Uani 1 1 d . .
C15B C 0.9293(7) 0.4072(6) 0.0752(7) 0.020(3) Uani 1 1 d . .
C16B C 1.0794(9) 0.3342(7) 0.1626(8) 0.036(4) Uani 1 1 d . .
H16D H 1.0654 0.2814 0.1419 0.055 Uiso 1 1 calc R U
H16E H 1.0893 0.3518 0.2141 0.055 Uiso 1 1 calc R U
H16F H 1.1282 0.3423 0.1410 0.055 Uiso 1 1 calc R U
C17B C 0.9707(11) 0.7899(9) 0.2687(13) 0.074(6) Uani 1 1 d . .
H17C H 0.9461 0.8392 0.2895 0.089 Uiso 1 1 calc R U
H17D H 0.9797 0.7771 0.2178 0.089 Uiso 1 1 calc R U
C18B C 1.0522(10) 0.7916(8) 0.3082(9) 0.052(5) Uani 1 1 d . .
H18B H 1.0969 0.7991 0.2803 0.063 Uiso 1 1 calc R U
C19B C 1.0584(6) 0.8510(5) 0.3818(4) 0.036(4) Uani 1 1 d G .
C20B C 1.1172(6) 0.9069(6) 0.4033(6) 0.067(6) Uani 1 1 d G .
H20B H 1.1554 0.9082 0.3706 0.081 Uiso 1 1 calc R U
C21B C 1.1201(7) 0.9610(5) 0.4728(7) 0.076(6) Uani 1 1 d G .
H2B1 H 1.1603 0.9992 0.4875 0.091 Uiso 1 1 calc R U
C22B C 1.0642(8) 0.9591(5) 0.5208(5) 0.066(5) Uani 1 1 d G .
H22B H 1.0661 0.9960 0.5683 0.079 Uiso 1 1 calc R U
C23B C 1.0053(7) 0.9032(6) 0.4993(5) 0.067(5) Uani 1 1 d G .
H23B H 0.9671 0.9019 0.5321 0.080 Uiso 1 1 calc R U
C24B C 1.0024(6) 0.8491(5) 0.4298(6) 0.071(6) Uani 1 1 d G .
H24B H 0.9622 0.8109 0.4151 0.085 Uiso 1 1 calc R U
C25B C 1.1238(10) 0.7076(7) 0.3369(9) 0.047(4) Uani 1 1 d . .
H25B H 1.1636 0.7461 0.3520 0.056 Uiso 1 1 calc R U
C26B C 1.1459(10) 0.6383(8) 0.3474(10) 0.051(4) Uani 1 1 d . .
C27B C 1.2194(10) 0.6384(8) 0.3838(9) 0.051(4) Uani 1 1 d . .
H27B H 1.2599 0.6752 0.3916 0.061 Uiso 1 1 calc R U
C28B C 1.2324(10) 0.5819(8) 0.4092(9) 0.054(5) Uani 1 1 d . .
H28B H 1.2779 0.5832 0.4389 0.065 Uiso 1 1 calc R U
C29B C 1.1737(9) 0.5250(7) 0.3872(7) 0.036(4) Uani 1 1 d . .
H29B H 1.1839 0.4847 0.3994 0.043 Uiso 1 1 calc R U
C30B C 1.1053(8) 0.5223(6) 0.3511(7) 0.025(3) Uani 1 1 d . .
C31B C 1.0938(9) 0.5797(7) 0.3230(9) 0.042(4) Uani 1 1 d . .
C32B C 1.0515(9) 0.4234(7) 0.3660(7) 0.035(3) Uani 1 1 d . .
H32D H 0.9995 0.3973 0.3600 0.053 Uiso 1 1 calc R U
H32E H 1.0633 0.4539 0.4167 0.053 Uiso 1 1 calc R U
H32F H 1.0943 0.3873 0.3471 0.053 Uiso 1 1 calc R U
C33B C 0.6729(10) 0.6862(8) 0.3336(8) 0.044(4) Uani 1 1 d . .
H33C H 0.6327 0.6533 0.2977 0.053 Uiso 1 1 calc R U
H33D H 0.6578 0.7378 0.3449 0.053 Uiso 1 1 calc R U
C34B C 0.6682(9) 0.6724(8) 0.4036(9) 0.045(4) Uani 1 1 d . .
H34B H 0.7080 0.7071 0.4397 0.054 Uiso 1 1 calc R U
C35B C 0.5968(10) 0.6758(8) 0.4368(9) 0.047(4) Uani 1 1 d . .
C36B C 0.5257(10) 0.6564(8) 0.3999(10) 0.047(4) Uani 1 1 d . .
H36B H 0.5266 0.6430 0.3501 0.057 Uiso 1 1 calc R U
C37B C 0.4530(11) 0.6541(8) 0.4271(10) 0.058(5) Uani 1 1 d . .
H37B H 0.4058 0.6354 0.3973 0.070 Uiso 1 1 calc R U
C38B C 0.4505(11) 0.6815(9) 0.5036(10) 0.057(5) Uani 1 1 d . .
H38B H 0.4025 0.6793 0.5266 0.068 Uiso 1 1 calc R U
C39B C 0.5241(11) 0.7119(8) 0.5423(9) 0.046(4) Uani 1 1 d . .
H39B H 0.5234 0.7364 0.5927 0.055 Uiso 1 1 calc R U
C40B C 0.5931(12) 0.7077(9) 0.5115(10) 0.060(5) Uani 1 1 d . .
H40B H 0.6412 0.7264 0.5400 0.072 Uiso 1 1 calc R U
C41B C 0.6839(10) 0.5507(9) 0.3956(8) 0.049(4) Uani 1 1 d . .
H41B H 0.6430 0.5645 0.4297 0.058 Uiso 1 1 calc R U
C42B C 0.7205(9) 0.4735(7) 0.3717(8) 0.041(4) Uani 1 1 d . .
C43B C 0.6753(9) 0.4252(8) 0.3919(8) 0.039(4) Uani 1 1 d . .
H43B H 0.6316 0.4429 0.4229 0.047 Uiso 1 1 calc R U
C44B C 0.6967(10) 0.3502(8) 0.3650(8) 0.047(4) Uani 1 1 d . .
H44B H 0.6663 0.3152 0.3749 0.056 Uiso 1 1 calc R U
C45B C 0.7667(8) 0.3293(7) 0.3217(8) 0.034(3) Uani 1 1 d . .
H45B H 0.7842 0.2797 0.3049 0.041 Uiso 1 1 calc R U
C46B C 0.8099(8) 0.3794(7) 0.3038(7) 0.030(3) Uani 1 1 d . .
C47B C 0.7834(8) 0.4556(7) 0.3307(7) 0.026(3) Uani 1 1 d . .
C48B C 0.8973(8) 0.2896(7) 0.2247(8) 0.034(3) Uani 1 1 d . .
H48D H 0.8531 0.2614 0.1917 0.051 Uiso 1 1 calc R U
H48E H 0.9097 0.2677 0.2584 0.051 Uiso 1 1 calc R U
H48F H 0.9454 0.2885 0.1979 0.051 Uiso 1 1 calc R U
C49B C 0.7887(11) 0.8561(9) 0.4012(10) 0.063(5) Uani 1 1 d . .
H49A H 0.7363 0.8674 0.4238 0.095 Uiso 1 1 calc R U
H49B H 0.8254 0.8991 0.4236 0.095 Uiso 1 1 calc R U
H49C H 0.8120 0.8138 0.4072 0.095 Uiso 1 1 calc R U
C50B C 0.8569(12) 0.8409(10) 0.1573(11) 0.073(6) Uani 1 1 d . .
C51B C 0.8801(12) 0.8891(10) 0.1282(11) 0.070(6) Uani 1 1 d . .
H51C H 0.8320 0.9054 0.1103 0.083 Uiso 1 1 calc R U
H51D H 0.9160 0.8640 0.0890 0.083 Uiso 1 1 calc R U
H51E H 0.9086 0.9320 0.1649 0.083 Uiso 1 1 calc R U
Br1C Br 0.36425(8) 0.33840(7) 0.58107(7) 0.0309(3) Uani 1 1 d . .
Br2C Br 0.18582(8) 0.52260(7) 0.80888(7) 0.0333(3) Uani 1 1 d . .
Br3C Br 0.47563(8) 0.40828(7) 0.86213(7) 0.0334(3) Uani 1 1 d . .
Br4C Br 0.04957(10) 0.13299(8) 0.78343(9) 0.0471(4) Uani 1 1 d . .
Mn1C Mn 0.26122(12) 0.42848(10) 0.68646(10) 0.0250(5) Uani 1 1 d . .
Mn2C Mn 0.32860(12) 0.46877(10) 0.84909(10) 0.0261(5) Uani 1 1 d . .
Mn3C Mn 0.43493(12) 0.36617(10) 0.71622(10) 0.0259(5) Uani 1 1 d . .
Mn4C Mn 0.25970(13) 0.28572(10) 0.74678(11) 0.0284(5) Uani 1 1 d . .
Na1C Na 0.4203(3) 0.5516(3) 0.7551(3) 0.0281(12) Uani 1 1 d . .
O1C O 0.2105(5) 0.3422(4) 0.6853(4) 0.028(2) Uani 1 1 d . .
O2C O 0.3021(5) 0.5167(5) 0.6818(5) 0.030(2) Uani 1 1 d . .
O3C O 0.3536(5) 0.6537(4) 0.7426(5) 0.034(2) Uani 1 1 d . .
O4C O 0.2701(6) 0.3844(4) 0.8444(4) 0.029(2) Uani 1 1 d . .
O5C O 0.3841(5) 0.5573(4) 0.8633(4) 0.025(2) Uani 1 1 d . .
O6C O 0.5001(5) 0.6416(5) 0.8536(5) 0.034(2) Uani 1 1 d . .
O7C O 0.3795(6) 0.2832(4) 0.7155(4) 0.031(2) Uani 1 1 d . .
O8C O 0.4951(5) 0.4444(4) 0.7105(5) 0.027(2) Uani 1 1 d . .
O9C O 0.5171(5) 0.5551(4) 0.6730(5) 0.033(2) Uani 1 1 d . .
O10C O 0.3482(5) 0.4269(4) 0.7505(4) 0.029(2) Uani 1 1 d . .
O11C O 0.2299(6) 0.1800(5) 0.6564(5) 0.044(3) Uani 1 1 d . .
N1C N 0.1729(7) 0.4228(6) 0.6179(6) 0.031(3) Uani 1 1 d . .
N2C N 0.3044(7) 0.5090(6) 0.9521(6) 0.034(3) Uani 1 1 d . .
N3C N 0.5272(8) 0.2966(6) 0.6769(6) 0.035(3) Uani 1 1 d . .
N4C N 0.2991(9) 0.2128(7) 0.8010(8) 0.055(4) Uani 1 1 d . .
N5C N 0.1397(7) 0.2728(6) 0.7818(6) 0.037(3) Uani 1 1 d . .
C1C C 0.1324(7) 0.3275(7) 0.6522(7) 0.024(3) Uani 1 1 d . .
H1F H 0.0922 0.3574 0.6863 0.029 Uiso 1 1 calc R U
H1G H 0.1177 0.2747 0.6366 0.029 Uiso 1 1 calc R U
C2C C 0.1325(8) 0.3471(6) 0.5874(7) 0.028(3) Uani 1 1 d . .
H2C H 0.1665 0.3114 0.5497 0.034 Uiso 1 1 calc R U
C3C C 0.0475(7) 0.3461(6) 0.5570(7) 0.025(3) Uani 1 1 d . .
C4C C -0.0234(9) 0.3714(7) 0.5910(8) 0.039(4) Uani 1 1 d . .
H4C H -0.0197 0.3943 0.6416 0.046 Uiso 1 1 calc R U
C5C C -0.0981(10) 0.3672(7) 0.5601(8) 0.045(4) Uani 1 1 d . .
H5C H -0.1452 0.3790 0.5874 0.055 Uiso 1 1 calc R U
C6C C -0.1030(9) 0.3446(8) 0.4855(8) 0.043(4) Uani 1 1 d . .
H6C H -0.1532 0.3471 0.4629 0.051 Uiso 1 1 calc R U
C7C C -0.0377(8) 0.3196(7) 0.4460(7) 0.029(3) Uani 1 1 d . .
H7C H -0.0426 0.3003 0.3955 0.035 Uiso 1 1 calc R U
C8C C 0.0427(8) 0.3224(6) 0.4823(7) 0.025(3) Uani 1 1 d . .
H8C H 0.0901 0.3084 0.4554 0.030 Uiso 1 1 calc R U
C9C C 0.1500(9) 0.4765(7) 0.6019(7) 0.034(3) Uani 1 1 d . .
H9C H 0.1050 0.4665 0.5692 0.041 Uiso 1 1 calc R U
C10C C 0.1851(10) 0.5485(8) 0.6283(10) 0.0523(18) Uani 1 1 d . .
C11C C 0.1413(10) 0.6037(8) 0.6176(9) 0.0523(18) Uani 1 1 d . .
H11C H 0.0954 0.5911 0.5857 0.063 Uiso 1 1 calc R U
C12C C 0.1665(10) 0.6773(8) 0.6548(9) 0.0523(18) Uani 1 1 d . .
H12C H 0.1324 0.7165 0.6575 0.063 Uiso 1 1 calc R U
C13C C 0.2433(10) 0.6913(8) 0.6878(9) 0.0523(18) Uani 1 1 d . .
H13C H 0.2685 0.7383 0.7002 0.063 Uiso 1 1 calc R U
C14C C 0.2835(10) 0.6399(8) 0.7028(9) 0.0523(18) Uani 1 1 d . .
C15C C 0.2564(10) 0.5669(8) 0.6707(9) 0.0523(18) Uani 1 1 d . .
C16C C 0.3761(8) 0.7291(7) 0.7838(8) 0.039(4) Uani 1 1 d . .
H16G H 0.3854 0.7534 0.7520 0.058 Uiso 1 1 calc R U
H16H H 0.4258 0.7319 0.8121 0.058 Uiso 1 1 calc R U
H16I H 0.3327 0.7538 0.8157 0.058 Uiso 1 1 calc R U
C17C C 0.2614(9) 0.3829(7) 0.9106(8) 0.036(4) Uani 1 1 d . .
H17E H 0.3121 0.3669 0.9261 0.043 Uiso 1 1 calc R U
H17F H 0.2173 0.3478 0.9078 0.043 Uiso 1 1 calc R U
C18C C 0.2415(8) 0.4606(7) 0.9630(7) 0.027(3) Uani 1 1 d . .
H18C H 0.1867 0.4736 0.9505 0.032 Uiso 1 1 calc R U
C19C C 0.2436(5) 0.4673(5) 1.0403(3) 0.029(3) Uani 1 1 d G .
C20C C 0.1736(4) 0.4904(5) 1.0780(4) 0.041(4) Uani 1 1 d G .
H20C H 0.1276 0.5025 1.0565 0.049 Uiso 1 1 calc R U
C21C C 0.1707(5) 0.4956(5) 1.1471(4) 0.037(4) Uani 1 1 d G .
H21C H 0.1228 0.5114 1.1729 0.044 Uiso 1 1 calc R U
C22C C 0.2380(6) 0.4778(5) 1.1785(3) 0.034(3) Uani 1 1 d G .
H22C H 0.2360 0.4814 1.2257 0.041 Uiso 1 1 calc R U
C23C C 0.3081(5) 0.4548(5) 1.1408(4) 0.035(4) Uani 1 1 d G .
H23C H 0.3540 0.4426 1.1623 0.042 Uiso 1 1 calc R U
C24C C 0.3109(4) 0.4495(5) 1.0717(4) 0.030(3) Uani 1 1 d G .
H24C H 0.3588 0.4337 1.0459 0.036 Uiso 1 1 calc R U
C25C C 0.3341(8) 0.5686(7) 1.0034(7) 0.029(3) Uani 1 1 d . .
H25C H 0.3168 0.5809 1.0503 0.034 Uiso 1 1 calc R U
C26C C 0.3927(8) 0.6178(6) 0.9925(7) 0.028(3) Uani 1 1 d . .
C27C C 0.4289(8) 0.6757(7) 1.0537(7) 0.033(3) Uani 1 1 d . .
H27C H 0.4117 0.6815 1.0991 0.040 Uiso 1 1 calc R U
C28C C 0.4852(9) 0.7220(7) 1.0513(8) 0.040(4) Uani 1 1 d . .
H28C H 0.5056 0.7621 1.0932 0.048 Uiso 1 1 calc R U
C29C C 0.5149(8) 0.7087(7) 0.9806(7) 0.031(3) Uani 1 1 d . .
H29C H 0.5591 0.7371 0.9764 0.037 Uiso 1 1 calc R U
C30C C 0.4780(9) 0.6549(7) 0.9208(7) 0.032(3) Uani 1 1 d . .
C31C C 0.4175(8) 0.6064(7) 0.9251(7) 0.029(3) Uani 1 1 d . .
C32C C 0.5695(8) 0.6773(7) 0.8440(8) 0.040(4) Uani 1 1 d . .
H32G H 0.5839 0.6542 0.7939 0.060 Uiso 1 1 calc R U
H32H H 0.6146 0.6731 0.8740 0.060 Uiso 1 1 calc R U
H32I H 0.5584 0.7296 0.8574 0.060 Uiso 1 1 calc R U
C33C C 0.4220(8) 0.2169(7) 0.6746(8) 0.032(3) Uani 1 1 d . .
H33E H 0.4069 0.2005 0.6235 0.039 Uiso 1 1 calc R U
H33F H 0.4053 0.1773 0.6889 0.039 Uiso 1 1 calc R U
C34C C 0.5128(9) 0.2281(7) 0.6850(8) 0.034(3) Uani 1 1 d . .
H34C H 0.5290 0.2360 0.7348 0.041 Uiso 1 1 calc R U
C35C C 0.5563(9) 0.1622(7) 0.6335(8) 0.037(4) Uani 1 1 d . .
C36C C 0.6221(10) 0.1336(8) 0.6558(9) 0.045(4) Uani 1 1 d . .
H36C H 0.6363 0.1555 0.7053 0.055 Uiso 1 1 calc R U
C37C C 0.6676(11) 0.0783(9) 0.6145(10) 0.054(5) Uani 1 1 d . .
H37C H 0.7132 0.0627 0.6334 0.065 Uiso 1 1 calc R U
C38C C 0.6457(11) 0.0456(9) 0.5446(11) 0.059(5) Uani 1 1 d . .
H38C H 0.6753 0.0045 0.5141 0.070 Uiso 1 1 calc R U
C39C C 0.5788(10) 0.0708(9) 0.5146(9) 0.053(4) Uani 1 1 d . .
H39C H 0.5647 0.0480 0.4651 0.064 Uiso 1 1 calc R U
C40C C 0.5365(9) 0.1292(7) 0.5606(8) 0.036(4) Uani 1 1 d . .
H40C H 0.4926 0.1476 0.5424 0.043 Uiso 1 1 calc R U
C41C C 0.5884(9) 0.3088(7) 0.6523(7) 0.029(3) Uani 1 1 d . .
H41C H 0.6275 0.2711 0.6378 0.035 Uiso 1 1 calc R U
C42C C 0.6075(7) 0.3760(6) 0.6429(6) 0.020(3) Uani 1 1 d . .
C43C C 0.6737(10) 0.3758(9) 0.5973(10) 0.056(5) Uani 1 1 d . .
H43C H 0.7055 0.3329 0.5775 0.067 Uiso 1 1 calc R U
C44C C 0.6910(10) 0.4339(8) 0.5824(9) 0.047(4) Uani 1 1 d . .
H44C H 0.7365 0.4349 0.5559 0.056 Uiso 1 1 calc R U
C45C C 0.6380(8) 0.4925(7) 0.6084(8) 0.041(4) Uani 1 1 d . .
H45C H 0.6494 0.5329 0.5968 0.049 Uiso 1 1 calc DR U
C46C C 0.5729(8) 0.4994(7) 0.6475(7) 0.031(3) Uani 1 1 d . .
C47C C 0.5562(9) 0.4375(7) 0.6699(8) 0.035(4) Uani 1 1 d . .
C48C C 0.5217(9) 0.6087(7) 0.6473(9) 0.049(4) Uani 1 1 d . .
H48G H 0.4848 0.5954 0.6055 0.059 Uiso 1 1 calc R U
H48H H 0.5772 0.6125 0.6338 0.059 Uiso 1 1 calc DR U
H48I H 0.5062 0.6562 0.6843 0.059 Uiso 1 1 calc R U
C49C C 0.3339(15) 0.1835(12) 0.8332(12) 0.087(7) Uani 1 1 d . .
C50C C 0.3703(13) 0.1376(11) 0.8723(14) 0.093(8) Uani 1 1 d . .
H50G H 0.4197 0.1624 0.8994 0.140 Uiso 1 1 calc R U
H50H H 0.3832 0.0881 0.8371 0.140 Uiso 1 1 calc R U
H50I H 0.3309 0.1334 0.9048 0.140 Uiso 1 1 calc R U
C51C C 0.0827(11) 0.3295(11) 0.8096(12) 0.074(6) Uani 1 1 d . .
C52C C 0.0588(12) 0.4207(9) 0.8404(10) 0.070(6) Uani 1 1 d . .
H52G H 0.0915 0.4446 0.8168 0.104 Uiso 1 1 calc R U
H52H H 0.0700 0.4450 0.8919 0.104 Uiso 1 1 calc R U
H52I H 0.0013 0.4249 0.8300 0.104 Uiso 1 1 calc R U
C53C C 0.2353(11) 0.1652(8) 0.5830(8) 0.053(4) Uani 1 1 d . .
H53G H 0.2781 0.1297 0.5621 0.079 Uiso 1 1 calc R U
H53H H 0.2479 0.2112 0.5785 0.079 Uiso 1 1 calc R U
H53I H 0.1835 0.1446 0.5579 0.079 Uiso 1 1 calc R U
Br1D Br 0.09112(8) -0.07967(7) 0.21617(8) 0.0335(3) Uani 1 1 d . .
Br2D Br 0.09442(8) 0.22348(7) 0.28342(7) 0.0314(3) Uani 1 1 d . .
Br3D Br 0.33937(8) 0.04848(7) 0.12653(8) 0.0335(3) Uani 1 1 d . .
Br4D Br 0.36879(10) 0.10330(9) 0.43190(9) 0.0505(4) Uani 1 1 d . .
Mn1D Mn 0.22748(12) -0.02356(10) 0.17404(10) 0.0244(4) Uani 1 1 d . .
Mn2D Mn 0.07970(12) 0.07492(10) 0.25796(11) 0.0259(5) Uani 1 1 d . .
Mn3D Mn 0.22504(12) 0.14828(10) 0.19921(10) 0.0246(4) Uani 1 1 d . .
Mn4D Mn 0.26356(12) 0.11220(10) 0.34558(11) 0.0268(5) Uani 1 1 d . .
Na1D Na 0.0838(3) 0.0293(3) 0.0776(3) 0.0301(12) Uani 1 1 d . .
N1D N 0.2869(6) -0.1167(5) 0.1472(5) 0.019(2) Uani 1 1 d . .
N2D N -0.0108(8) 0.0792(6) 0.3164(7) 0.042(3) Uani 1 1 d . .
N3D N 0.2800(7) 0.2395(5) 0.2033(6) 0.028(3) Uani 1 1 d . .
O1D O 0.2850(5) 0.0033(4) 0.2615(4) 0.024(2) Uani 1 1 d . .
O2D O 0.1730(5) -0.0604(4) 0.0826(4) 0.025(2) Uani 1 1 d . .
O3D O 0.0626(6) -0.0979(5) -0.0202(5) 0.040(3) Uani 1 1 d . .
O4D O 0.1413(5) 0.0906(4) 0.3423(4) 0.027(2) Uani 1 1 d . .
O5D O 0.0073(6) 0.0602(5) 0.1795(5) 0.037(2) Uani 1 1 d . .
O6D O -0.0444(5) 0.0877(4) 0.0723(5) 0.033(2) Uani 1 1 d . .
O7D O 0.2869(6) 0.1696(5) 0.2840(5) 0.033(2) Uani 1 1 d . .
O8D O 0.1728(5) 0.1338(4) 0.1129(4) 0.0222(19) Uani 1 1 d . .
O9D O 0.1132(6) 0.0635(4) -0.0210(5) 0.031(2) Uani 1 1 d . .
O10D O 0.1723(5) 0.0666(4) 0.2036(5) 0.028(2) Uani 1 1 d . .
C1D C 0.3011(8) -0.0592(7) 0.2751(7) 0.030(3) Uani 1 1 d . .
H1DE H 0.2507 -0.0765 0.2883 0.036 Uiso 1 1 calc R U
H1DF H 0.3408 -0.0455 0.3157 0.036 Uiso 1 1 calc R U
C2D C 0.3330(8) -0.1185(6) 0.2131(7) 0.025(3) Uani 1 1 d . .
H2D H 0.3912 -0.1064 0.2104 0.030 Uiso 1 1 calc R U
C3D C 0.3289(9) -0.1947(7) 0.2157(7) 0.037(4) Uani 1 1 d . .
C4D C 0.3908(9) -0.2185(8) 0.2413(7) 0.037(4) Uani 1 1 d . .
H4D H 0.4413 -0.1925 0.2538 0.045 Uiso 1 1 calc R U
C5D C 0.3776(10) -0.2884(8) 0.2497(8) 0.044(4) Uani 1 1 d . .
H5D H 0.4189 -0.3047 0.2725 0.053 Uiso 1 1 calc R U
C6D C 0.3105(11) -0.3284(8) 0.2266(9) 0.052(4) Uani 1 1 d . .
H6D H 0.3048 -0.3742 0.2304 0.063 Uiso 1 1 calc R U
C7D C 0.2484(10) -0.3031(8) 0.1966(8) 0.044(4) Uani 1 1 d . .
H7D H 0.2011 -0.3329 0.1774 0.053 Uiso 1 1 calc R U
C8D C 0.2544(8) -0.2362(7) 0.1945(7) 0.033(3) Uani 1 1 d . .
H8D H 0.2092 -0.2169 0.1789 0.039 Uiso 1 1 calc R U
C9D C 0.2920(8) -0.1688(7) 0.0870(7) 0.029(3) Uani 1 1 d . .
H9D H 0.3310 -0.2056 0.0808 0.034 Uiso 1 1 calc R U
C10D C 0.2401(8) -0.1754(7) 0.0255(7) 0.029(3) Uani 1 1 d . .
C11D C 0.2490(9) -0.2421(8) -0.0395(7) 0.037(4) Uani 1 1 d . .
H11D H 0.2924 -0.2743 -0.0432 0.044 Uiso 1 1 calc R U
C13D C 0.1316(10) -0.2079(8) -0.0880(7) 0.041(4) Uani 1 1 d . .
H13D H 0.0944 -0.2202 -0.1275 0.050 Uiso 1 1 calc R U
C14D C 0.1196(9) -0.1424(8) -0.0286(8) 0.038(4) Uani 1 1 d . .
C15D C 0.1818(8) -0.1244(6) 0.0296(7) 0.024(3) Uani 1 1 d . .
C16D C -0.0101(8) -0.1229(7) -0.0580(8) 0.036(4) Uani 1 1 d . .
H16J H -0.0059 -0.1750 -0.0908 0.043 Uiso 1 1 calc R U
H16K H -0.0229 -0.0937 -0.0851 0.043 Uiso 1 1 calc R U
H16L H -0.0531 -0.1176 -0.0248 0.043 Uiso 1 1 calc R U
C17D C 0.0949(8) 0.1129(7) 0.4059(7) 0.030(3) Uani 1 1 d . .
H17G H 0.0854 0.1666 0.4260 0.036 Uiso 1 1 calc R U
H17H H 0.1240 0.1011 0.4425 0.036 Uiso 1 1 calc R U
C18D C 0.0138(9) 0.0687(7) 0.3823(8) 0.037(4) Uani 1 1 d . .
H18D H 0.0266 0.0154 0.3669 0.044 Uiso 1 1 calc R U
C19D C -0.0400(8) 0.0887(6) 0.4421(8) 0.031(3) Uani 1 1 d . .
C20D C -0.0815(10) 0.0339(7) 0.4557(9) 0.046(4) Uani 1 1 d . .
H19D H -0.0735 -0.0167 0.4258 0.055 Uiso 1 1 calc R U
C21D C -0.1345(10) 0.0522(9) 0.5126(9) 0.054(4) Uani 1 1 d . .
H21D H -0.1587 0.0146 0.5229 0.064 Uiso 1 1 calc R U
C22D C -0.1493(11) 0.1198(9) 0.5499(10) 0.062(5) Uani 1 1 d . .
H22D H -0.1863 0.1319 0.5871 0.075 Uiso 1 1 calc R U
C23D C -0.1127(13) 0.1772(10) 0.5376(12) 0.080(7) Uani 1 1 d . .
H23D H -0.1211 0.2274 0.5684 0.096 Uiso 1 1 calc R U
C24D C -0.0690(13) 0.1608(10) 0.4853(12) 0.080(7) Uani 1 1 d . .
H24D H -0.0535 0.1998 0.4729 0.096 Uiso 1 1 calc R U
C25D C -0.0866(9) 0.0886(7) 0.3037(9) 0.042(4) Uani 1 1 d . .
H25D H -0.1244 0.0916 0.3384 0.050 Uiso 1 1 calc R U
C26D C -0.1153(8) 0.0944(7) 0.2420(8) 0.033(3) Uani 1 1 d . .
C27D C -0.1964(11) 0.1120(9) 0.2376(11) 0.065(6) Uani 1 1 d . .
H27D H -0.2317 0.1175 0.2747 0.078 Uiso 1 1 calc R U
C28D C -0.2261(11) 0.1219(9) 0.1724(11) 0.058(5) Uani 1 1 d . .
H28D H -0.2798 0.1378 0.1702 0.070 Uiso 1 1 calc R U
C29D C -0.1830(8) 0.1099(7) 0.1231(8) 0.031(3) Uani 1 1 d . .
H29D H -0.2054 0.1110 0.0806 0.038 Uiso 1 1 calc R U
C30D C -0.0966(10) 0.0937(7) 0.1265(9) 0.044(4) Uani 1 1 d . .
C31D C -0.0678(8) 0.0812(7) 0.1818(7) 0.028(3) Uani 1 1 d . .
C32D C -0.0603(9) 0.1284(7) 0.0311(7) 0.035(3) Uani 1 1 d . .
H32J H -0.0151 0.1235 0.0001 0.052 Uiso 1 1 calc R U
H32K H -0.0666 0.1806 0.0628 0.052 Uiso 1 1 calc R U
H32L H -0.1101 0.1093 0.0019 0.052 Uiso 1 1 calc R U
C33D C 0.3510(8) 0.2238(6) 0.2996(7) 0.022(3) Uani 1 1 d . .
H33G H 0.3999 0.2004 0.2740 0.027 Uiso 1 1 calc R U
H33H H 0.3648 0.2467 0.3514 0.027 Uiso 1 1 calc R U
C34D C 0.3202(7) 0.2820(6) 0.2750(7) 0.026(3) Uani 1 1 d . .
H34D H 0.2764 0.3086 0.3076 0.031 Uiso 1 1 calc R U
C35D C 0.3790(10) 0.3380(7) 0.2782(7) 0.037(4) Uani 1 1 d . .
C36D C 0.4618(11) 0.3195(8) 0.2567(8) 0.049(4) Uani 1 1 d . .
H36D H 0.4779 0.2695 0.2399 0.058 Uiso 1 1 calc R U
C37D C 0.5175(9) 0.3736(7) 0.2606(8) 0.042(4) Uani 1 1 d . .
H37D H 0.5719 0.3613 0.2479 0.051 Uiso 1 1 calc R U
C38D C 0.4918(9) 0.4475(8) 0.2838(8) 0.038(4) Uani 1 1 d . .
H38D H 0.5298 0.4850 0.2876 0.046 Uiso 1 1 calc R U
C39D C 0.4196(10) 0.4644(8) 0.2995(9) 0.048(4) Uani 1 1 d . .
H39D H 0.4040 0.5139 0.3118 0.057 Uiso 1 1 calc R U
C40D C 0.3601(9) 0.4121(7) 0.2995(8) 0.034(3) Uani 1 1 d . .
H40D H 0.3072 0.4280 0.3143 0.040 Uiso 1 1 calc R U
C41D C 0.2834(8) 0.2578(7) 0.1530(8) 0.031(3) Uani 1 1 d . .
H41D H 0.3170 0.2995 0.1609 0.037 Uiso 1 1 calc R U
C42D C 0.2425(8) 0.2235(6) 0.0838(7) 0.028(3) Uani 1 1 d . .
C43D C 0.2557(9) 0.2535(8) 0.0351(8) 0.043(4) Uani 1 1 d . .
H43D H 0.2912 0.2950 0.0471 0.051 Uiso 1 1 calc R U
C44D C 0.2149(10) 0.2206(8) -0.0341(8) 0.047(4) Uani 1 1 d . .
H44D H 0.2197 0.2431 -0.0663 0.057 Uiso 1 1 calc R U
C45D C 0.1701(10) 0.1583(8) -0.0531(9) 0.046(4) Uani 1 1 d . .
H45D H 0.1468 0.1343 -0.0999 0.055 Uiso 1 1 calc R U
C46D C 0.1581(8) 0.1292(7) -0.0027(7) 0.029(3) Uani 1 1 d . .
C47D C 0.1906(8) 0.1602(6) 0.0650(7) 0.027(3) Uani 1 1 d . .
C48D C 0.0775(10) 0.0253(8) -0.0916(8) 0.048(4) Uani 1 1 d . .
H48J H 0.1201 0.0118 -0.1264 0.072 Uiso 1 1 calc R U
H48K H 0.0392 0.0576 -0.1014 0.072 Uiso 1 1 calc R U
H48L H 0.0490 -0.0194 -0.0951 0.072 Uiso 1 1 calc R U
C49D C 0.1948(9) -0.2576(8) -0.0944(8) 0.037(4) Uani 1 1 d . .
H49D H 0.1991 -0.3013 -0.1368 0.044 Uiso 1 1 calc R U
O1W O 0.7246(7) -0.0327(5) 0.2935(6) 0.043(3) Uani 1 1 d . .
C1W C 0.0403(11) 0.8855(10) 0.7332(11) 0.058(5) Uani 1 1 d . .
N1W N 0.0721(10) 0.8503(8) 0.7551(9) 0.072(5) Uani 1 1 d . .
O2W O 0.5771(9) 0.5960(7) 0.1605(8) 0.090(5) Uani 1 1 d . .
C2W C -0.0050(13) 0.9261(10) 0.6987(12) 0.087(7) Uani 1 1 d . .
H2WA H 0.0155 0.9136 0.6512 0.131 Uiso 1 1 calc R U
H2WB H 0.0021 0.9793 0.7276 0.131 Uiso 1 1 calc R U
H2WC H -0.0625 0.9124 0.6945 0.131 Uiso 1 1 calc R U
N2W N -0.0588(11) 0.7088(9) -0.0359(12) 0.096(7) Uani 1 1 d . .
O3W O 0.5999(10) 0.8883(8) 0.3825(8) 0.083(5) Uani 1 1 d . .
C3W C -0.0036(15) 0.7176(11) 0.0102(13) 0.080(6) Uani 1 1 d . .
N3W N 0.5843(10) 0.1630(9) 0.2569(8) 0.067(5) Uani 1 1 d . .
O4W O 0.1963(6) 0.0541(4) 0.7217(5) 0.0343(19) Uani 1 1 d . .
C4W C 0.0683(9) 0.7248(7) 0.0481(8) 0.0343(19) Uani 1 1 d . .
H4WA H 0.1078 0.7522 0.0335 0.041 Uiso 1 1 calc R U
H4WB H 0.0889 0.6757 0.0388 0.041 Uiso 1 1 calc R U
H4WC H 0.0595 0.7517 0.0991 0.041 Uiso 1 1 calc R U
N4W N 0.7539(9) 0.6152(8) 0.5527(7) 0.048(3) Uani 1 1 d . .
C5W C 0.5479(10) 0.1247(8) 0.2655(8) 0.041(4) Uani 1 1 d . .
N5W N 0.4556(12) 0.3235(11) 1.0556(12) 0.092(6) Uani 1 1 d . .
O5W O 0.2443(5) 0.2290(4) 0.4336(4) 0.032(2) Uani 1 1 d . .
C6W C 0.4988(13) 0.0711(10) 0.2756(10) 0.073(6) Uani 1 1 d . .
H6WA H 0.4539 0.0554 0.2400 0.087 Uiso 1 1 calc R U
H6WB H 0.4773 0.0927 0.3234 0.087 Uiso 1 1 calc R U
H6WC H 0.5314 0.0283 0.2702 0.087 Uiso 1 1 calc R U
N6W N 0.2491(8) 0.3860(7) 0.4441(6) 0.042(3) Uani 1 1 d . .
O6W O 0.5277(9) 0.2586(8) 0.4483(7) 0.084(4) Uani 1 1 d . .
C7W C 0.8083(12) 0.5832(11) 0.5343(9) 0.059(5) Uani 1 1 d . .
C8W C 0.8844(13) 0.5455(11) 0.5064(11) 0.080(6) Uani 1 1 d . .
H8WA H 0.8758 0.4920 0.4889 0.119 Uiso 1 1 calc R U
H8WB H 0.9265 0.5621 0.5445 0.119 Uiso 1 1 calc R U
H8WC H 0.9012 0.5575 0.4673 0.119 Uiso 1 1 calc R U
C9W C 0.5042(13) 0.3211(10) 1.0244(12) 0.059(5) Uani 1 1 d . .
C10W C 0.5719(12) 0.3215(11) 0.9792(10) 0.072(6) Uani 1 1 d . .
H10A H 0.5847 0.2706 0.9476 0.108 Uiso 1 1 calc R U
H10B H 0.6196 0.3458 1.0096 0.108 Uiso 1 1 calc R U
H10C H 0.5561 0.3484 0.9505 0.108 Uiso 1 1 calc R U
C11W C 0.2979(10) 0.4276(8) 0.4734(8) 0.042(4) Uani 1 1 d . .
C12W C 0.3576(10) 0.4884(9) 0.5163(9) 0.053(4) Uani 1 1 d . .
H12E H 0.4092 0.4794 0.4925 0.080 Uiso 1 1 calc R U
H12F H 0.3658 0.4894 0.5639 0.080 Uiso 1 1 calc R U
H12G H 0.3366 0.5358 0.5204 0.080 Uiso 1 1 calc R U
C13W C 0.7145(12) 0.0228(14) 0.3561(13) 0.091(8) Uani 1 1 d . .
H13W H 0.7021 0.0676 0.3493 0.109 Uiso 1 1 calc R U
H13Y H 0.7642 0.0312 0.3858 0.109 Uiso 1 1 calc R U
H13Z H 0.6697 0.0108 0.3796 0.109 Uiso 1 1 calc R U
C14W C 0.5003(12) 0.5402(10) 0.1375(14) 0.109(10) Uani 1 1 d . .
H14M H 0.4637 0.5520 0.1055 0.163 Uiso 1 1 calc R U
H14N H 0.4717 0.5451 0.1800 0.163 Uiso 1 1 calc R U
H14O H 0.5186 0.4894 0.1128 0.163 Uiso 1 1 calc R U
C15W C 0.5417(16) 0.8699(10) 0.4006(12) 0.086(7) Uani 1 1 d . .
H15A H 0.5444 0.8173 0.3902 0.103 Uiso 1 1 calc R U
H15B H 0.4946 0.8782 0.3749 0.103 Uiso 1 1 calc R U
H15C H 0.5366 0.8986 0.4519 0.103 Uiso 1 1 calc R U
C16W C 0.1671(11) 0.0685(9) 0.6616(9) 0.060(5) Uani 1 1 d . .
H16M H 0.1773 0.0257 0.6171 0.089 Uiso 1 1 calc R U
H16N H 0.1955 0.1121 0.6621 0.089 Uiso 1 1 calc R U
H16O H 0.1089 0.0774 0.6650 0.089 Uiso 1 1 calc R U
C17W C 0.5089(10) 0.3396(11) 0.4493(9) 0.066(6) Uani 1 1 d . .
H17M H 0.5599 0.3644 0.4483 0.099 Uiso 1 1 calc R U
H17N H 0.4810 0.3696 0.4928 0.099 Uiso 1 1 calc R U
H17O H 0.4745 0.3334 0.4076 0.099 Uiso 1 1 calc R U

loop_
_atom_site_aniso_label
_atom_site_aniso_U_11
_atom_site_aniso_U_22
_atom_site_aniso_U_33
_atom_site_aniso_U_23
_atom_site_aniso_U_13
_atom_site_aniso_U_12
Br1A 0.0497(10) 0.0330(8) 0.0422(9) 0.0184(7) -0.0080(7) -0.0100(7)
Br2A 0.0349(9) 0.0362(8) 0.0477(10) 0.0234(7) -0.0027(7) -0.0028(6)
Br3A 0.0394(9) 0.0322(7) 0.0426(9) 0.0180(7) -0.0068(7) -0.0021(6)
Br4A 0.1101(18) 0.0736(13) 0.0674(14) 0.0361(12) 0.0263(13) 0.0305(12)
Mn1A 0.0388(13) 0.0258(11) 0.0283(12) 0.0138(9) -0.0029(10) -0.0027(9)
Mn2A 0.0316(13) 0.0261(10) 0.0309(12) 0.0145(9) -0.0028(9) -0.0042(9)
Mn3A 0.0388(14) 0.0352(12) 0.0378(14) 0.0194(11) -0.0063(10) -0.0075(9)
Mn4A 0.0501(16) 0.0370(12) 0.0392(14) 0.0208(11) -0.0066(11) -0.0040(10)
Na1A 0.039(3) 0.029(3) 0.035(3) 0.017(3) 0.001(3) -0.002(2)
O1A 0.043(6) 0.033(5) 0.041(6) 0.022(5) 0.004(5) 0.004(4)
O2A 0.033(6) 0.025(5) 0.028(5) 0.012(4) 0.000(4) 0.001(4)
O3A 0.040(6) 0.030(5) 0.039(6) 0.016(5) -0.002(5) -0.004(4)
O4A 0.033(6) 0.040(5) 0.041(6) 0.016(5) 0.007(5) -0.003(4)
O5A 0.035(6) 0.022(4) 0.027(5) 0.012(4) 0.001(4) -0.005(4)
O6A 0.037(6) 0.031(5) 0.031(6) 0.015(4) 0.007(4) -0.004(4)
O7A 0.069(8) 0.032(5) 0.031(6) 0.016(5) -0.011(5) -0.012(5)
O8A 0.027(6) 0.040(5) 0.046(6) 0.024(5) -0.003(5) -0.006(4)
O9A 0.045(7) 0.023(5) 0.044(6) 0.016(5) 0.000(5) -0.003(4)
O10A 0.034(5) 0.015(4) 0.026(5) 0.007(4) -0.006(4) -0.005(4)
N1A 0.038(7) 0.028(6) 0.020(6) 0.012(5) -0.003(5) 0.004(5)
N2A 0.027(7) 0.027(6) 0.032(7) 0.018(5) -0.001(5) -0.003(5)
N3A 0.056(10) 0.036(7) 0.044(8) 0.021(6) -0.007(7) -0.009(6)
C1A 0.048(11) 0.057(10) 0.046(10) 0.038(9) 0.003(8) 0.009(8)
C2A 0.036(9) 0.026(7) 0.040(9) 0.015(7) 0.012(7) 0.008(6)
C3A 0.038(10) 0.036(8) 0.034(9) 0.012(7) 0.002(7) 0.002(7)
C4A 0.056(11) 0.027(8) 0.034(9) 0.006(7) -0.010(8) -0.004(7)
C5A 0.033(9) 0.044(9) 0.048(10) -0.002(8) -0.013(7) -0.004(7)
C6A 0.047(11) 0.041(9) 0.052(11) 0.016(8) 0.002(8) 0.004(7)
C7A 0.040(9) 0.025(7) 0.027(8) 0.003(6) 0.004(7) -0.003(6)
C8A 0.046(9) 0.026(7) 0.015(7) 0.005(6) -0.002(6) 0.003(6)
C9A 0.042(9) 0.020(7) 0.031(9) 0.003(6) -0.009(7) -0.007(6)
C10A 0.043(9) 0.021(6) 0.021(7) 0.013(6) -0.002(6) 0.001(6)
C11A 0.056(11) 0.026(7) 0.036(9) 0.013(7) -0.003(7) 0.002(7)
C12A 0.049(10) 0.033(8) 0.042(10) 0.019(7) -0.004(8) 0.005(7)
C13A 0.055(11) 0.046(9) 0.033(9) 0.021(8) -0.007(8) -0.007(8)
C14A 0.030(8) 0.035(8) 0.037(9) 0.023(7) 0.000(6) 0.000(6)
C15A 0.053(10) 0.025(7) 0.021(8) 0.010(6) -0.008(7) -0.002(6)
C16A 0.040(9) 0.036(8) 0.032(9) 0.008(7) 0.004(7) -0.011(6)
C17A 0.054(12) 0.051(10) 0.060(12) 0.020(9) 0.008(9) 0.002(8)
C18A 0.029(9) 0.037(8) 0.062(11) 0.028(8) 0.007(7) -0.003(6)
C19A 0.038(9) 0.023(7) 0.018(7) 0.007(6) -0.007(6) -0.008(6)
C20A 0.047(10) 0.039(9) 0.049(11) 0.017(8) 0.002(8) 0.006(7)
C21A 0.056(12) 0.057(10) 0.045(10) 0.030(9) 0.004(8) 0.012(9)
C22A 0.054(11) 0.038(9) 0.045(10) 0.011(8) -0.006(8) 0.004(8)
C23A 0.041(9) 0.031(7) 0.028(8) 0.011(6) -0.008(7) -0.009(6)
C24A 0.018(7) 0.027(7) 0.041(9) 0.016(6) -0.006(6) 0.002(5)
C25A 0.034(9) 0.024(7) 0.042(10) 0.017(7) 0.000(7) 0.002(6)
C26A 0.025(8) 0.043(8) 0.035(9) 0.024(7) 0.005(6) 0.000(6)
C27A 0.032(9) 0.024(7) 0.039(9) 0.010(7) 0.011(7) -0.003(6)
C28A 0.039(10) 0.045(9) 0.057(11) 0.026(8) 0.006(8) -0.001(7)
C29A 0.024(8) 0.033(7) 0.029(8) 0.019(6) 0.002(6) -0.003(6)
C30A 0.030(8) 0.019(6) 0.022(7) 0.009(6) 0.001(6) 0.004(5)
C31A 0.020(7) 0.014(6) 0.030(8) 0.011(6) -0.008(6) -0.001(5)
C32A 0.038(10) 0.047(9) 0.074(13) 0.035(9) 0.000(9) -0.002(7)
C33A 0.040(9) 0.035(8) 0.021(8) 0.011(6) -0.006(6) -0.010(6)
C34A 0.059(12) 0.040(9) 0.047(11) 0.020(8) -0.026(8) -0.008(8)
C35A 0.066(5) 0.051(4) 0.058(5) 0.024(4) -0.020(4) 0.004(4)
C36A 0.066(5) 0.051(4) 0.058(5) 0.024(4) -0.020(4) 0.004(4)
C37A 0.066(5) 0.051(4) 0.058(5) 0.024(4) -0.020(4) 0.004(4)
C38A 0.066(5) 0.051(4) 0.058(5) 0.024(4) -0.020(4) 0.004(4)
C39A 0.066(5) 0.051(4) 0.058(5) 0.024(4) -0.020(4) 0.004(4)
C40A 0.066(5) 0.051(4) 0.058(5) 0.024(4) -0.020(4) 0.004(4)
C41A 0.038(11) 0.067(11) 0.087(15) 0.055(11) -0.029(9) -0.017(8)
C42A 0.048(11) 0.043(9) 0.045(10) 0.027(8) -0.003(8) -0.005(7)
C43A 0.059(13) 0.062(11) 0.070(14) 0.043(11) -0.018(10) -0.006(9)
C44A 0.047(11) 0.045(10) 0.085(14) 0.041(10) -0.004(10) -0.009(8)
C45A 0.038(10) 0.041(9) 0.056(11) 0.019(8) 0.012(8) -0.004(7)
C46A 0.057(12) 0.038(9) 0.057(12) 0.019(8) 0.007(9) 0.007(8)
C47A 0.042(11) 0.048(9) 0.062(12) 0.034(9) 0.001(9) 0.002(8)
C48A 0.049(10) 0.042(9) 0.032(9) 0.013(7) -0.006(7) -0.009(7)
Br1B 0.0427(10) 0.0338(8) 0.0393(9) 0.0110(7) -0.0077(7) 0.0019(6)
Br2B 0.0514(10) 0.0348(8) 0.0379(9) 0.0188(7) -0.0056(7) -0.0035(7)
Br3B 0.0581(11) 0.0352(8) 0.0362(9) 0.0154(7) -0.0076(7) -0.0050(7)
Br4B 0.0607(12) 0.0477(9) 0.0568(11) 0.0246(9) 0.0021(9) 0.0038(8)
Mn1B 0.0411(13) 0.0225(10) 0.0275(12) 0.0118(9) -0.0080(10) -0.0007(9)
Mn2B 0.0458(14) 0.0235(10) 0.0330(13) 0.0134(10) -0.0095(10) -0.0021(9)
Mn3B 0.0432(14) 0.0269(11) 0.0348(13) 0.0107(10) -0.0043(10) 0.0066(9)
Mn4B 0.0653(18) 0.0293(12) 0.0418(15) 0.0135(11) -0.0124(12) 0.0056(11)
Na1B 0.037(3) 0.022(2) 0.029(3) 0.014(2) -0.004(2) 0.000(2)
O1B 0.070(8) 0.024(5) 0.033(6) 0.010(4) -0.015(5) 0.007(5)
O2B 0.041(6) 0.029(5) 0.017(5) 0.012(4) -0.002(4) 0.002(4)
O3B 0.039(6) 0.033(5) 0.033(6) 0.018(5) 0.006(4) 0.006(4)
O4B 0.073(8) 0.034(5) 0.035(6) 0.020(5) -0.011(5) -0.005(5)
O5B 0.035(6) 0.028(5) 0.036(6) 0.019(4) -0.010(4) -0.006(4)
O6B 0.036(6) 0.020(4) 0.044(6) 0.018(4) -0.004(4) 0.000(4)
O7B 0.047(7) 0.027(5) 0.029(6) 0.007(4) -0.004(5) 0.007(4)
O8B 0.039(6) 0.032(5) 0.031(6) 0.012(4) -0.001(4) 0.005(4)
O9B 0.024(5) 0.019(4) 0.032(5) 0.013(4) 0.000(4) 0.001(4)
O10B 0.041(6) 0.021(4) 0.028(5) 0.012(4) -0.005(4) 0.001(4)
O11B 0.082(9) 0.034(6) 0.043(7) 0.007(5) -0.016(6) 0.012(5)
O12B 0.060(8) 0.040(6) 0.056(7) 0.012(5) 0.000(6) 0.021(5)
N1B 0.036(7) 0.025(6) 0.023(6) 0.011(5) -0.007(5) -0.008(5)
N2B 0.052(9) 0.018(6) 0.097(13) 0.004(7) -0.015(8) 0.006(6)
N3B 0.064(10) 0.028(6) 0.037(8) 0.015(6) -0.008(7) 0.002(6)
N4B 0.114(13) 0.028(7) 0.049(9) 0.020(7) -0.027(8) 0.005(8)
C1B 0.074(12) 0.039(9) 0.028(9) 0.016(7) -0.013(8) -0.001(8)
C2B 0.044(9) 0.028(7) 0.036(9) 0.022(7) 0.000(7) 0.008(6)
C3B 0.038(9) 0.030(7) 0.019(7) 0.015(6) -0.003(6) 0.001(6)
C4B 0.049(10) 0.031(8) 0.046(10) 0.016(7) -0.009(8) -0.011(7)
C5B 0.051(11) 0.037(8) 0.038(10) 0.019(7) 0.003(8) 0.011(7)
C6B 0.059(12) 0.035(8) 0.030(9) 0.013(7) -0.007(8) 0.005(7)
C7B 0.052(11) 0.030(8) 0.047(10) 0.014(7) 0.002(8) 0.001(7)
C8B 0.051(10) 0.032(8) 0.031(9) 0.010(7) -0.005(7) 0.004(7)
C9B 0.050(10) 0.027(7) 0.033(9) 0.014(7) -0.017(7) -0.004(7)
C10B 0.042(9) 0.015(6) 0.027(8) 0.008(6) -0.002(6) -0.001(5)
C11B 0.052(10) 0.026(7) 0.024(8) 0.013(6) -0.002(7) -0.010(7)
C12B 0.045(10) 0.039(8) 0.037(10) 0.005(7) 0.015(8) -0.002(7)
C13B 0.036(9) 0.028(7) 0.041(9) 0.015(7) 0.002(7) 0.005(6)
C14B 0.029(8) 0.020(6) 0.028(8) 0.008(6) -0.002(6) 0.000(5)
C15B 0.029(8) 0.011(6) 0.025(7) 0.011(5) 0.000(6) -0.003(5)
C16B 0.038(9) 0.032(7) 0.042(9) 0.018(7) 0.000(7) 0.008(6)
C17B 0.058(13) 0.050(11) 0.13(2) 0.061(12) -0.009(12) -0.008(9)
C18B 0.058(12) 0.037(9) 0.058(11) 0.018(8) -0.022(9) -0.018(8)
C19B 0.041(10) 0.027(7) 0.041(9) 0.016(7) 0.008(7) 0.014(6)
C20B 0.077(14) 0.033(9) 0.074(14) 0.007(9) -0.002(11) -0.020(9)
C21B 0.071(15) 0.028(9) 0.113(19) 0.014(11) -0.008(13) 0.003(8)
C22B 0.094(17) 0.043(10) 0.047(12) 0.005(9) -0.008(11) -0.005(10)
C23B 0.087(15) 0.062(12) 0.037(11) 0.005(9) 0.002(10) 0.002(11)
C24B 0.082(15) 0.050(11) 0.078(15) 0.022(11) 0.019(12) 0.001(10)
C25B 0.053(11) 0.026(8) 0.050(11) 0.008(7) -0.028(9) -0.007(7)
C26B 0.059(12) 0.042(9) 0.069(12) 0.041(9) -0.007(9) -0.001(8)
C27B 0.042(10) 0.045(9) 0.065(12) 0.025(9) -0.022(8) -0.009(7)
C28B 0.059(12) 0.045(9) 0.066(12) 0.033(9) -0.021(9) -0.010(8)
C29B 0.052(10) 0.030(7) 0.036(9) 0.023(7) -0.010(7) -0.002(7)
C30B 0.034(8) 0.021(6) 0.028(8) 0.019(6) -0.005(6) -0.001(6)
C31B 0.036(9) 0.033(8) 0.068(12) 0.034(8) -0.019(8) -0.002(7)
C32B 0.048(10) 0.038(8) 0.031(8) 0.027(7) -0.005(7) 0.006(7)
C33B 0.051(11) 0.046(9) 0.037(9) 0.020(8) -0.015(8) 0.009(8)
C34B 0.039(10) 0.035(8) 0.058(11) 0.016(8) -0.001(8) 0.010(7)
C35B 0.049(12) 0.031(8) 0.046(11) 0.001(7) -0.007(9) 0.007(7)
C36B 0.046(11) 0.042(9) 0.057(11) 0.022(8) 0.016(9) 0.009(8)
C37B 0.064(13) 0.041(9) 0.053(12) 0.003(8) -0.008(9) 0.009(8)
C38B 0.061(13) 0.051(10) 0.053(12) 0.016(9) 0.008(9) 0.006(9)
C39B 0.058(12) 0.043(9) 0.037(10) 0.016(8) -0.001(9) 0.008(8)
C40B 0.057(13) 0.048(10) 0.068(14) 0.017(10) -0.018(10) 0.006(9)
C41B 0.041(10) 0.044(10) 0.042(10) -0.001(8) -0.004(8) 0.014(8)
C42B 0.041(10) 0.033(8) 0.045(10) 0.012(7) 0.002(8) 0.002(7)
C43B 0.033(9) 0.047(9) 0.038(9) 0.018(8) 0.011(7) 0.004(7)
C44B 0.054(11) 0.039(9) 0.045(10) 0.015(8) -0.005(8) -0.008(7)
C45B 0.025(8) 0.038(8) 0.046(9) 0.025(7) 0.004(7) 0.008(6)
C46B 0.028(8) 0.033(7) 0.032(8) 0.016(7) -0.010(6) 0.000(6)
C47B 0.032(8) 0.030(7) 0.018(7) 0.011(6) -0.007(6) -0.004(6)
C48B 0.026(8) 0.027(7) 0.045(9) 0.011(7) 0.011(7) -0.001(6)
C49B 0.079(14) 0.040(9) 0.061(13) 0.011(9) 0.006(10) 0.016(9)
C50B 0.074(15) 0.051(11) 0.078(15) 0.012(11) -0.012(11) 0.009(10)
C51B 0.069(14) 0.066(12) 0.093(16) 0.055(12) -0.022(11) -0.010(10)
Br1C 0.0374(9) 0.0291(7) 0.0270(8) 0.0128(6) -0.0017(6) -0.0013(6)
Br2C 0.0365(9) 0.0305(7) 0.0330(8) 0.0134(6) 0.0004(6) -0.0025(6)
Br3C 0.0389(9) 0.0318(7) 0.0313(8) 0.0152(6) -0.0049(6) -0.0014(6)
Br4C 0.0490(10) 0.0426(9) 0.0522(11) 0.0221(8) 0.0043(8) 0.0004(7)
Mn1C 0.0309(12) 0.0215(9) 0.0232(11) 0.0103(9) -0.0025(9) -0.0033(8)
Mn2C 0.0343(12) 0.0212(9) 0.0235(11) 0.0102(9) -0.0025(9) -0.0038(8)
Mn3C 0.0306(12) 0.0231(10) 0.0235(11) 0.0096(9) -0.0032(9) -0.0026(8)
Mn4C 0.0397(13) 0.0211(10) 0.0231(11) 0.0085(9) -0.0023(9) -0.0049(9)
Na1C 0.035(3) 0.025(3) 0.026(3) 0.013(2) -0.006(2) -0.005(2)
O1C 0.041(6) 0.025(5) 0.016(5) 0.008(4) 0.004(4) 0.001(4)
O2C 0.036(6) 0.032(5) 0.029(5) 0.018(4) -0.003(4) -0.005(4)
O3C 0.036(6) 0.023(5) 0.045(6) 0.017(4) -0.010(5) -0.009(4)
O4C 0.048(6) 0.026(5) 0.020(5) 0.016(4) -0.003(4) -0.002(4)
O5C 0.031(5) 0.019(4) 0.021(5) 0.006(4) 0.002(4) -0.004(4)
O6C 0.035(6) 0.035(5) 0.033(6) 0.016(5) -0.007(4) -0.012(4)
O7C 0.049(6) 0.024(5) 0.019(5) 0.009(4) -0.011(4) 0.002(4)
O8C 0.040(6) 0.015(4) 0.025(5) 0.007(4) -0.002(4) 0.002(4)
O9C 0.037(6) 0.021(5) 0.038(6) 0.011(4) -0.004(4) -0.001(4)
O10C 0.040(6) 0.028(5) 0.021(5) 0.014(4) -0.008(4) -0.012(4)
O11C 0.063(7) 0.028(5) 0.032(6) 0.005(5) -0.004(5) -0.006(5)
N1C 0.035(7) 0.031(6) 0.031(7) 0.016(5) 0.003(5) 0.006(5)
N2C 0.041(8) 0.026(6) 0.037(7) 0.016(6) -0.006(6) -0.009(5)
N3C 0.042(8) 0.034(6) 0.034(7) 0.019(6) -0.010(6) -0.004(5)
N4C 0.069(11) 0.041(8) 0.061(10) 0.027(7) 0.000(8) 0.007(7)
N5C 0.036(7) 0.023(6) 0.049(8) 0.011(6) 0.006(6) 0.004(5)
C1C 0.015(7) 0.027(7) 0.034(8) 0.016(6) 0.010(6) -0.002(5)
C2C 0.033(8) 0.020(6) 0.033(8) 0.013(6) -0.005(6) -0.001(5)
C3C 0.021(8) 0.022(6) 0.031(8) 0.010(6) 0.002(6) 0.000(5)
C4C 0.044(10) 0.030(8) 0.039(9) 0.012(7) 0.004(7) 0.001(7)
C5C 0.057(11) 0.031(8) 0.042(10) 0.010(7) -0.016(8) 0.002(7)
C6C 0.037(10) 0.042(9) 0.040(10) 0.009(7) -0.011(7) -0.004(7)
C7C 0.029(8) 0.033(7) 0.029(8) 0.015(6) 0.000(6) 0.004(6)
C8C 0.023(8) 0.019(6) 0.031(8) 0.007(6) -0.002(6) -0.006(5)
C9C 0.036(9) 0.038(8) 0.029(8) 0.014(7) -0.006(6) 0.000(6)
C10C 0.054(5) 0.041(3) 0.065(5) 0.028(4) -0.022(4) -0.009(3)
C11C 0.054(5) 0.041(3) 0.065(5) 0.028(4) -0.022(4) -0.009(3)
C12C 0.054(5) 0.041(3) 0.065(5) 0.028(4) -0.022(4) -0.009(3)
C13C 0.054(5) 0.041(3) 0.065(5) 0.028(4) -0.022(4) -0.009(3)
C14C 0.054(5) 0.041(3) 0.065(5) 0.028(4) -0.022(4) -0.009(3)
C15C 0.054(5) 0.041(3) 0.065(5) 0.028(4) -0.022(4) -0.009(3)
C16C 0.028(9) 0.032(8) 0.051(10) 0.012(7) -0.004(7) -0.007(6)
C17C 0.046(10) 0.025(7) 0.042(9) 0.019(7) 0.008(7) -0.005(6)
C18C 0.033(8) 0.028(7) 0.021(7) 0.011(6) -0.005(6) -0.008(6)
C19C 0.036(9) 0.021(6) 0.028(8) 0.010(6) -0.004(6) -0.014(6)
C20C 0.038(10) 0.044(9) 0.049(10) 0.026(8) 0.007(8) 0.003(7)
C21C 0.043(10) 0.040(8) 0.031(9) 0.019(7) 0.002(7) 0.002(7)
C22C 0.055(10) 0.019(7) 0.025(8) 0.008(6) -0.006(7) -0.011(6)
C23C 0.037(9) 0.018(6) 0.048(10) 0.015(7) -0.013(7) -0.004(6)
C24C 0.040(9) 0.036(8) 0.012(7) 0.008(6) 0.003(6) 0.005(6)
C25C 0.045(9) 0.027(7) 0.020(7) 0.014(6) 0.006(6) 0.002(6)
C26C 0.038(9) 0.019(6) 0.024(8) 0.005(6) -0.002(6) 0.002(6)
C27C 0.039(9) 0.034(7) 0.025(8) 0.012(6) 0.000(6) -0.004(6)
C28C 0.041(10) 0.028(7) 0.041(9) 0.006(7) -0.009(7) -0.013(6)
C29C 0.038(9) 0.024(7) 0.030(8) 0.012(6) -0.010(6) -0.009(6)
C30C 0.039(9) 0.028(7) 0.028(8) 0.011(6) -0.001(7) -0.007(6)
C31C 0.035(8) 0.026(7) 0.025(8) 0.010(6) -0.007(6) 0.001(6)
C32C 0.028(9) 0.035(8) 0.057(11) 0.019(8) 0.005(7) -0.015(6)
C33C 0.030(9) 0.027(7) 0.042(9) 0.018(7) -0.003(7) 0.001(6)
C34C 0.043(10) 0.029(7) 0.030(8) 0.011(6) 0.003(7) 0.007(6)
C35C 0.043(10) 0.026(7) 0.033(9) 0.003(7) -0.006(7) -0.006(6)
C36C 0.050(11) 0.043(9) 0.050(11) 0.026(8) 0.000(8) 0.007(8)
C37C 0.054(12) 0.048(10) 0.069(14) 0.034(10) 0.004(10) -0.004(8)
C38C 0.059(13) 0.047(10) 0.078(15) 0.033(10) 0.003(10) -0.001(8)
C39C 0.052(11) 0.051(10) 0.045(11) 0.008(8) -0.001(8) 0.003(8)
C40C 0.036(9) 0.032(7) 0.039(9) 0.013(7) 0.004(7) 0.008(6)
C41C 0.040(9) 0.025(7) 0.021(8) 0.009(6) -0.001(7) 0.002(6)
C42C 0.015(7) 0.026(6) 0.023(7) 0.013(6) 0.001(5) 0.005(5)
C43C 0.039(11) 0.058(11) 0.076(13) 0.033(10) -0.001(9) 0.002(8)
C44C 0.039(10) 0.044(9) 0.059(11) 0.024(9) -0.014(8) -0.008(7)
C45C 0.027(9) 0.045(9) 0.046(10) 0.015(8) 0.008(7) -0.007(7)
C46C 0.025(8) 0.043(8) 0.036(8) 0.027(7) -0.017(6) -0.017(6)
C47C 0.029(9) 0.022(7) 0.046(10) 0.008(7) -0.009(7) -0.011(6)
C48C 0.051(11) 0.046(9) 0.060(11) 0.031(9) 0.010(8) -0.007(7)
C49C 0.103(19) 0.087(16) 0.062(15) 0.021(13) 0.031(13) 0.040(14)
C50C 0.076(16) 0.073(14) 0.16(2) 0.072(16) 0.010(15) 0.013(11)
C51C 0.048(12) 0.082(14) 0.099(17) 0.046(13) -0.003(11) -0.004(10)
C52C 0.084(15) 0.060(12) 0.066(13) 0.028(10) -0.009(11) -0.011(10)
C53C 0.065(12) 0.045(9) 0.042(11) 0.012(8) -0.011(8) 0.002(8)
Br1D 0.0327(8) 0.0271(7) 0.0397(9) 0.0131(6) -0.0002(6) -0.0016(6)
Br2D 0.0351(8) 0.0264(7) 0.0335(8) 0.0131(6) 0.0009(6) 0.0023(6)
Br3D 0.0364(9) 0.0276(7) 0.0367(8) 0.0134(6) 0.0033(7) 0.0004(6)
Br4D 0.0574(11) 0.0490(9) 0.0403(10) 0.0145(8) -0.0084(8) 0.0065(8)
Mn1D 0.0265(12) 0.0212(10) 0.0254(11) 0.0100(9) -0.0033(9) 0.0002(8)
Mn2D 0.0258(12) 0.0252(10) 0.0267(12) 0.0110(9) -0.0018(9) 0.0001(8)
Mn3D 0.0279(12) 0.0225(10) 0.0238(11) 0.0104(9) -0.0035(9) -0.0025(8)
Mn4D 0.0317(12) 0.0241(10) 0.0249(11) 0.0109(9) -0.0028(9) -0.0007(8)
Na1D 0.034(3) 0.023(3) 0.035(3) 0.014(2) -0.005(2) 0.001(2)
N1D 0.022(6) 0.018(5) 0.019(6) 0.010(5) -0.005(4) -0.001(4)
N2D 0.046(9) 0.030(6) 0.050(9) 0.018(6) -0.002(6) -0.003(6)
N3D 0.038(7) 0.019(5) 0.023(6) 0.005(5) -0.002(5) -0.005(5)
O1D 0.028(5) 0.024(4) 0.022(5) 0.013(4) -0.004(4) 0.000(4)
O2D 0.029(5) 0.023(4) 0.024(5) 0.011(4) -0.003(4) 0.004(4)
O3D 0.045(7) 0.032(5) 0.043(6) 0.015(5) -0.015(5) 0.005(5)
O4D 0.038(6) 0.024(4) 0.020(5) 0.010(4) -0.009(4) -0.003(4)
O5D 0.036(6) 0.034(5) 0.042(6) 0.018(5) 0.001(5) 0.001(4)
O6D 0.033(6) 0.027(5) 0.036(6) 0.010(4) -0.011(5) -0.002(4)
O7D 0.046(6) 0.029(5) 0.027(5) 0.015(4) -0.007(4) -0.005(4)
O8D 0.019(5) 0.022(4) 0.032(5) 0.018(4) -0.005(4) -0.003(3)
O9D 0.053(7) 0.024(5) 0.021(5) 0.014(4) -0.003(4) 0.002(4)
O10D 0.028(5) 0.016(4) 0.037(6) 0.011(4) -0.010(4) 0.001(4)
C1D 0.035(9) 0.026(7) 0.030(8) 0.015(6) -0.006(6) -0.004(6)
C2D 0.024(8) 0.024(7) 0.036(8) 0.022(6) -0.008(6) -0.006(5)
C3D 0.054(10) 0.041(8) 0.024(8) 0.021(7) 0.011(7) 0.015(7)
C4D 0.046(10) 0.044(8) 0.032(9) 0.026(7) -0.010(7) 0.002(7)
C5D 0.063(12) 0.030(8) 0.040(10) 0.016(7) -0.005(8) 0.009(8)
C6D 0.064(13) 0.036(9) 0.060(12) 0.023(9) 0.011(9) 0.007(8)
C7D 0.044(10) 0.052(9) 0.051(10) 0.034(8) 0.009(8) -0.004(7)
C8D 0.027(8) 0.033(8) 0.036(9) 0.012(7) -0.001(6) -0.002(6)
C9D 0.038(9) 0.024(7) 0.028(8) 0.016(6) -0.007(6) -0.004(6)
C10D 0.037(9) 0.024(7) 0.017(7) -0.001(6) -0.003(6) 0.000(6)
C11D 0.039(9) 0.039(8) 0.032(9) 0.016(7) -0.004(7) -0.008(7)
C13D 0.060(11) 0.037(8) 0.020(8) 0.004(7) -0.006(7) 0.001(7)
C14D 0.045(10) 0.034(8) 0.036(9) 0.016(7) 0.002(7) 0.001(7)
C15D 0.024(8) 0.019(6) 0.026(8) 0.006(6) 0.004(6) -0.008(5)
C16D 0.032(9) 0.037(8) 0.036(9) 0.014(7) -0.009(7) -0.011(6)
C17D 0.026(8) 0.028(7) 0.036(9) 0.014(6) -0.004(6) -0.008(6)
C18D 0.050(10) 0.030(7) 0.039(9) 0.022(7) -0.003(7) -0.003(6)
C19D 0.028(8) 0.014(6) 0.047(9) 0.010(6) 0.004(7) 0.003(5)
C20D 0.059(11) 0.022(7) 0.050(10) 0.007(7) 0.007(8) -0.011(7)
C21D 0.062(12) 0.047(10) 0.056(12) 0.026(9) 0.009(9) -0.002(8)
C22D 0.061(13) 0.045(10) 0.064(13) 0.005(9) 0.008(10) -0.001(9)
C23D 0.100(17) 0.049(11) 0.090(16) 0.022(11) 0.056(14) 0.010(10)
C24D 0.084(16) 0.051(11) 0.104(18) 0.027(12) 0.035(14) -0.017(10)
C25D 0.036(10) 0.038(8) 0.058(11) 0.027(8) 0.007(8) 0.004(7)
C26D 0.025(8) 0.033(7) 0.043(9) 0.018(7) 0.002(7) 0.004(6)
C27D 0.052(12) 0.056(11) 0.104(17) 0.048(11) 0.022(11) -0.003(9)
C28D 0.055(12) 0.045(10) 0.081(15) 0.033(10) -0.011(11) -0.003(8)
C29D 0.028(9) 0.035(8) 0.027(8) 0.008(7) 0.003(7) 0.005(6)
C30D 0.048(11) 0.025(7) 0.050(11) 0.008(7) -0.004(8) -0.008(7)
C31D 0.022(8) 0.022(7) 0.037(9) 0.011(6) -0.006(6) -0.002(5)
C32D 0.040(9) 0.040(8) 0.030(8) 0.021(7) -0.013(7) 0.004(6)
C33D 0.026(8) 0.022(6) 0.024(7) 0.015(6) -0.005(6) -0.012(5)
C34D 0.018(7) 0.024(7) 0.027(8) 0.003(6) -0.003(6) 0.000(5)
C35D 0.057(11) 0.028(7) 0.022(8) 0.005(6) -0.001(7) -0.005(7)
C36D 0.079(13) 0.029(8) 0.036(9) 0.011(7) 0.006(9) -0.010(8)
C37D 0.040(10) 0.030(8) 0.052(10) 0.011(7) 0.018(8) -0.009(6)
C38D 0.031(9) 0.049(9) 0.037(9) 0.021(8) -0.001(7) -0.010(7)
C39D 0.052(12) 0.039(9) 0.061(12) 0.030(8) 0.000(9) -0.002(8)
C40D 0.033(9) 0.025(7) 0.040(9) 0.011(6) -0.007(7) -0.004(6)
C41D 0.026(8) 0.034(7) 0.044(9) 0.026(7) -0.004(6) -0.005(6)
C42D 0.034(8) 0.021(6) 0.031(8) 0.014(6) 0.001(6) 0.000(6)
C43D 0.046(10) 0.042(9) 0.044(10) 0.023(8) -0.005(8) -0.009(7)
C44D 0.077(13) 0.032(8) 0.035(9) 0.017(7) -0.007(8) -0.009(8)
C45D 0.052(11) 0.044(9) 0.044(10) 0.021(8) -0.009(8) 0.002(8)
C46D 0.035(9) 0.032(7) 0.024(8) 0.016(6) 0.003(6) 0.000(6)
C47D 0.029(8) 0.021(6) 0.029(8) 0.009(6) -0.011(6) -0.003(5)
C48D 0.058(11) 0.044(9) 0.037(10) 0.014(8) -0.013(8) 0.004(8)
C49D 0.043(10) 0.034(8) 0.035(9) 0.015(7) 0.000(7) 0.001(7)
O1W 0.068(8) 0.028(5) 0.032(6) 0.011(5) 0.010(5) -0.012(5)
C1W 0.059(13) 0.050(11) 0.074(14) 0.034(10) -0.008(10) -0.005(9)
N1W 0.085(13) 0.057(10) 0.063(11) 0.018(9) -0.020(9) 0.002(9)
O2W 0.106(12) 0.077(9) 0.104(12) 0.053(9) 0.008(9) 0.007(8)
C2W 0.102(18) 0.052(12) 0.12(2) 0.043(13) -0.001(14) -0.001(11)
N2W 0.078(14) 0.078(12) 0.146(19) 0.066(13) -0.044(13) -0.027(10)
O3W 0.084(12) 0.073(10) 0.082(11) 0.022(8) 0.022(9) -0.001(8)
C3W 0.082(17) 0.065(13) 0.099(18) 0.040(13) 0.009(14) -0.004(11)
N3W 0.058(11) 0.062(10) 0.060(11) 0.006(8) 0.011(8) -0.018(8)
O4W 0.049(5) 0.024(4) 0.037(5) 0.022(4) -0.015(4) -0.007(3)
C4W 0.049(5) 0.024(4) 0.037(5) 0.022(4) -0.015(4) -0.007(3)
N4W 0.040(9) 0.063(9) 0.041(9) 0.022(7) -0.013(7) -0.006(7)
C5W 0.030(10) 0.037(9) 0.040(10) 0.000(8) -0.005(7) 0.005(7)
N5W 0.079(16) 0.089(13) 0.119(18) 0.053(13) 0.001(13) 0.017(11)
O5W 0.046(6) 0.024(5) 0.017(5) 0.001(4) -0.009(4) 0.003(4)
C6W 0.101(17) 0.072(13) 0.062(13) 0.044(11) 0.010(11) -0.005(11)
N6W 0.051(9) 0.047(8) 0.029(7) 0.018(6) 0.001(6) 0.001(7)
O6W 0.091(11) 0.085(10) 0.069(10) 0.025(8) 0.007(8) 0.006(8)
C7W 0.056(14) 0.080(14) 0.041(11) 0.025(10) 0.003(9) 0.005(11)
C8W 0.091(17) 0.092(15) 0.072(15) 0.052(13) -0.010(12) 0.004(13)
C9W 0.049(14) 0.061(12) 0.082(16) 0.045(11) 0.006(11) 0.011(10)
C10W 0.078(15) 0.089(14) 0.064(13) 0.047(12) -0.003(11) 0.026(11)
C11W 0.058(11) 0.042(9) 0.025(9) 0.014(7) -0.013(8) -0.010(8)
C12W 0.054(12) 0.057(10) 0.059(12) 0.035(9) 0.000(9) -0.011(8)
C13W 0.054(14) 0.15(2) 0.12(2) 0.11(2) 0.009(13) -0.001(13)
C14W 0.071(15) 0.050(11) 0.18(3) 0.030(14) -0.083(16) -0.009(10)
C15W 0.13(2) 0.029(10) 0.077(17) 0.002(10) -0.015(15) 0.008(12)
C16W 0.059(12) 0.045(10) 0.065(13) 0.013(9) 0.014(9) -0.010(8)
C17W 0.040(11) 0.111(16) 0.032(10) 0.014(10) 0.011(8) -0.012(10)

loop_
_atom_type_symbol
_atom_type_description
_atom_type_scat_dispersion_real
_atom_type_scat_dispersion_imag
_atom_type_scat_source
C C 0.0033 0.0016 'International Tables Vol C Tables 4.2.6.8 and 6.1.1.4'
H H 0.0000 0.0000 'International Tables Vol C Tables 4.2.6.8 and 6.1.1.4'
N N 0.0061 0.0033 'International Tables Vol C Tables 4.2.6.8 and 6.1.1.4'
O O 0.0106 0.0060 'International Tables Vol C Tables 4.2.6.8 and 6.1.1.4'
Mn Mn 0.3368 0.7283 'International Tables Vol C Tables 4.2.6.8 and 6.1.1.4'
Br Br -0.2901 2.4595 'International Tables Vol C Tables 4.2.6.8 and 6.1.1.4'
Na Na 0.0362 0.0249 'International Tables Vol C Tables 4.2.6.8 and 6.1.1.4'

loop_
_geom_angle_atom_site_label_1
_geom_angle_atom_site_label_2
_geom_angle_atom_site_label_3
_geom_angle
Mn1A Br1A Mn3A 72.56(7)
Mn2A Br2A Mn3A 71.83(7)
Mn1A Br3A Mn2A 72.81(7)
O2A Mn1A O1A 173.8(4)
O2A Mn1A O10A 93.3(4)
O1A Mn1A O10A 92.6(4)
O2A Mn1A N1A 90.2(4)
O1A Mn1A N1A 83.9(4)
O10A Mn1A N1A 176.4(4)
O2A Mn1A Br3A 90.7(3)
O1A Mn1A Br3A 88.0(3)
O10A Mn1A Br3A 83.5(3)
N1A Mn1A Br3A 96.7(3)
O2A Mn1A Br1A 93.2(3)
O1A Mn1A Br1A 89.4(3)
O10A Mn1A Br1A 83.8(3)
N1A Mn1A Br1A 95.8(3)
Br3A Mn1A Br1A 166.85(9)
O2A Mn1A Na1A 39.1(3)
O1A Mn1A Na1A 146.9(3)
O10A Mn1A Na1A 54.5(3)
N1A Mn1A Na1A 129.0(3)
Br3A Mn1A Na1A 90.60(10)
Br1A Mn1A Na1A 84.61(11)
O10A Mn2A O5A 93.4(4)
O10A Mn2A O4A 93.7(4)
O5A Mn2A O4A 172.9(4)
O10A Mn2A N2A 174.8(4)
O5A Mn2A N2A 90.5(4)
O4A Mn2A N2A 82.4(4)
O10A Mn2A Br2A 84.8(3)
O5A Mn2A Br2A 87.7(3)
O4A Mn2A Br2A 93.3(3)
N2A Mn2A Br2A 98.8(3)
O10A Mn2A Br3A 82.2(3)
O5A Mn2A Br3A 91.4(3)
O4A Mn2A Br3A 89.3(3)
N2A Mn2A Br3A 94.3(3)
Br2A Mn2A Br3A 166.86(8)
O10A Mn2A Na1A 53.9(3)
O5A Mn2A Na1A 39.6(3)
O4A Mn2A Na1A 147.5(3)
N2A Mn2A Na1A 130.1(3)
Br2A Mn2A Na1A 81.91(11)
Br3A Mn2A Na1A 89.00(10)
O8A Mn3A O7A 173.1(4)
O8A Mn3A O10A 96.3(4)
O7A Mn3A O10A 90.1(4)
O8A Mn3A N3A 91.9(5)
O7A Mn3A N3A 81.7(5)
O10A Mn3A N3A 171.7(5)
O8A Mn3A Br2A 90.7(3)
O7A Mn3A Br2A 92.5(3)
O10A Mn3A Br2A 83.9(2)
N3A Mn3A Br2A 94.9(3)
O8A Mn3A Br1A 84.6(3)
O7A Mn3A Br1A 93.6(3)
O10A Mn3A Br1A 84.0(2)
N3A Mn3A Br1A 98.0(3)
Br2A Mn3A Br1A 166.44(10)
O8A Mn3A Na1A 41.2(3)
O7A Mn3A Na1A 145.4(3)
O10A Mn3A Na1A 55.4(3)
N3A Mn3A Na1A 132.7(4)
Br2A Mn3A Na1A 82.84(10)
Br1A Mn3A Na1A 85.27(10)
O7A Mn4A O1A 108.2(4)
O7A Mn4A O4A 101.3(4)
O1A Mn4A O4A 112.5(4)
O7A Mn4A Br4A 116.0(3)
O1A Mn4A Br4A 105.4(3)
O4A Mn4A Br4A 113.6(3)
O2A Na1A O5A 97.1(4)
O2A Na1A O8A 102.5(4)
O5A Na1A O8A 106.2(4)
O2A Na1A O6A 144.3(4)
O5A Na1A O6A 66.6(3)
O8A Na1A O6A 112.3(4)
O2A Na1A O3A 67.5(3)
O5A Na1A O3A 108.3(4)
O8A Na1A O3A 145.0(4)
O6A Na1A O3A 87.0(4)
O2A Na1A O9A 100.8(3)
O5A Na1A O9A 161.6(4)
O8A Na1A O9A 65.9(4)
O6A Na1A O9A 100.2(4)
O3A Na1A O9A 82.6(4)
O2A Na1A O10A 63.6(3)
O5A Na1A O10A 63.1(3)
O8A Na1A O10A 64.8(3)
O6A Na1A O10A 125.2(3)
O3A Na1A O10A 128.1(3)
O9A Na1A O10A 122.2(3)
O2A Na1A Mn3A 84.9(3)
O5A Na1A Mn3A 83.6(3)
O8A Na1A Mn3A 30.9(2)
O6A Na1A Mn3A 122.1(3)
O3A Na1A Mn3A 150.8(3)
O9A Na1A Mn3A 93.9(3)
O10A Na1A Mn3A 33.99(19)
O2A Na1A Mn1A 29.9(2)
O5A Na1A Mn1A 82.0(3)
O8A Na1A Mn1A 82.2(3)
O6A Na1A Mn1A 147.8(3)
O3A Na1A Mn1A 96.7(3)
O9A Na1A Mn1A 112.0(3)
O10A Na1A Mn1A 33.83(17)
Mn3A Na1A Mn1A 57.64(10)
O2A Na1A Mn2A 81.1(3)
O5A Na1A Mn2A 30.5(2)
O8A Na1A Mn2A 84.5(3)
O6A Na1A Mn2A 94.5(3)
O3A Na1A Mn2A 124.3(3)
O9A Na1A Mn2A 150.1(3)
O10A Na1A Mn2A 32.63(17)
Mn3A Na1A Mn2A 56.40(10)
Mn1A Na1A Mn2A 57.19(9)
C1A O1A Mn1A 114.5(9)
C1A O1A Mn4A 132.7(9)
Mn1A O1A Mn4A 110.3(4)
C15A O2A Mn1A 127.3(8)
C15A O2A Na1A 121.4(8)
Mn1A O2A Na1A 111.0(4)
C14A O3A C16A 120.9(11)
C14A O3A Na1A 118.1(8)
C16A O3A Na1A 120.4(8)
C17A O4A Mn2A 112.2(9)
C17A O4A Mn4A 128.0(9)
Mn2A O4A Mn4A 109.4(4)
C31A O5A Mn2A 129.4(7)
C31A O5A Na1A 118.5(7)
Mn2A O5A Na1A 109.8(4)
C30A O6A C32A 113.4(10)
C30A O6A Na1A 119.5(7)
C32A O6A Na1A 126.6(8)
C33A O7A Mn3A 114.0(9)
C33A O7A Mn4A 130.3(9)
Mn3A O7A Mn4A 113.7(5)
C47A O8A Mn3A 126.7(10)
C47A O8A Na1A 122.6(10)
Mn3A O8A Na1A 107.9(4)
C46A O9A C48A 116.0(12)
C46A O9A Na1A 118.1(9)
C48A O9A Na1A 125.5(9)
Mn2A O10A Mn3A 118.6(4)
Mn2A O10A Mn1A 121.5(5)
Mn3A O10A Mn1A 119.5(4)
Mn2A O10A Na1A 93.4(3)
Mn3A O10A Na1A 90.6(3)
Mn1A O10A Na1A 91.7(3)
C9A N1A C2A 125.7(11)
C9A N1A Mn1A 127.3(9)
C2A N1A Mn1A 106.9(8)
C25A N2A C18A 117.4(11)
C25A N2A Mn2A 128.4(10)
C18A N2A Mn2A 114.2(9)
C41A N3A C34A 119.5(14)
C41A N3A Mn3A 126.6(12)
C34A N3A Mn3A 113.8(10)
O1A C1A C2A 110.0(12)
O1A C1A H1A 109.7
C2A C1A H1A 109.7
O1A C1A H1B 109.7
C2A C1A H1B 109.7
H1A C1A H1B 108.2
C1A C2A N1A 106.3(11)
C1A C2A C3A 116.0(12)
N1A C2A C3A 108.4(11)
C1A C2A H2A 108.7
N1A C2A H2A 108.7
C3A C2A H2A 108.7
C8A C3A C4A 118.6(13)
C8A C3A C2A 117.5(13)
C4A C3A C2A 123.6(12)
C5A C4A C3A 123.4(14)
C5A C4A H4A 118.3
C3A C4A H4A 118.3
C4A C5A C6A 119.0(15)
C4A C5A H5A 120.5
C6A C5A H5A 120.5
C7A C6A C5A 117.8(13)
C7A C6A H6A 121.1
C5A C6A H6A 121.1
C8A C7A C6A 118.7(13)
C8A C7A H7A 120.7
C6A C7A H7A 120.7
C7A C8A C3A 121.8(14)
C7A C8A H8A 119.1
C3A C8A H8A 119.1
N1A C9A C10A 123.3(12)
N1A C9A H9A 118.4
C10A C9A H9A 118.4
C15A C10A C9A 125.9(13)
C15A C10A C11A 119.1(12)
C9A C10A C11A 114.6(11)
C12A C11A C10A 119.0(12)
C12A C11A H1A1 120.5
C10A C11A H1A1 120.5
C13A C12A C11A 120.4(15)
C13A C12A H12A 119.8
C11A C12A H12A 119.8
C12A C13A C14A 125.3(15)
C12A C13A H13A 117.3
C14A C13A H13A 117.3
O3A C14A C13A 128.0(13)
O3A C14A C15A 116.5(11)
C13A C14A C15A 115.4(12)
C10A C15A O2A 124.6(12)
C10A C15A C14A 120.4(12)
O2A C15A C14A 115.0(11)
O3A C16A H16A 109.5
O3A C16A H16B 109.5
H16A C16A H16B 109.5
O3A C16A H16C 109.5
H16A C16A H16C 109.5
H16B C16A H16C 109.5
O4A C17A C18A 112.5(13)
O4A C17A H17A 109.1
C18A C17A H17A 109.1
O4A C17A H17B 109.1
C18A C17A H17B 109.1
H17A C17A H17B 107.8
N2A C18A C17A 103.4(11)
N2A C18A C19A 112.1(11)
C17A C18A C19A 116.5(14)
N2A C18A H18A 108.2
C17A C18A H18A 108.2
C19A C18A H18A 108.2
C20A C19A C24A 118.4(13)
C20A C19A C18A 115.0(13)
C24A C19A C18A 126.3(13)
C19A C20A C21A 118.6(15)
C19A C20A H20A 120.7
C21A C20A H20A 120.7
C22A C21A C20A 121.8(16)
C22A C21A H21A 119.1
C20A C21A H21A 119.1
C21A C22A C23A 118.5(15)
C21A C22A H22A 120.7
C23A C22A H22A 120.7
C24A C23A C22A 117.2(14)
C24A C23A H23A 121.4
C22A C23A H23A 121.4
C23A C24A C19A 125.2(14)
C23A C24A H24A 117.4
C19A C24A H24A 117.4
N2A C25A C26A 124.7(13)
N2A C25A H25A 117.7
C26A C25A H25A 117.7
C27A C26A C31A 117.4(12)
C27A C26A C25A 119.3(12)
C31A C26A C25A 123.2(12)
C28A C27A C26A 120.8(13)
C28A C27A H27A 119.6
C26A C27A H27A 119.6
C27A C28A C29A 117.9(15)
C27A C28A H28A 121.1
C29A C28A H28A 121.1
C28A C29A C30A 124.8(13)
C28A C29A H29A 117.6
C30A C29A H29A 117.6
O6A C30A C31A 116.9(11)
O6A C30A C29A 128.2(11)
C31A C30A C29A 114.8(11)
C30A C31A O5A 116.6(10)
C30A C31A C26A 123.0(11)
O5A C31A C26A 120.3(11)
O6A C32A H32A 109.5
O6A C32A H32B 109.5
H32A C32A H32B 109.5
O6A C32A H32C 109.5
H32A C32A H32C 109.5
H32B C32A H32C 109.5
O7A C33A C34A 108.5(11)
O7A C33A H33A 110.0
C34A C33A H33A 110.0
O7A C33A H33B 110.0
C34A C33A H33B 110.0
H33A C33A H33B 108.4
C35A C34A N3A 118.8(15)
C35A C34A C33A 108.6(14)
N3A C34A C33A 103.9(12)
C35A C34A H34A 108.4
N3A C34A H34A 108.4
C33A C34A H34A 108.4
C34A C35A C36A 118.5(15)
C34A C35A C40A 126.1(14)
C36A C35A C40A 112.2(15)
C37A C36A C35A 117.4(16)
C37A C36A H36A 121.3
C35A C36A H36A 121.3
C38A C37A C36A 125.3(17)
C38A C37A H37A 117.4
C36A C37A H37A 117.4
C39A C38A C37A 119.2(18)
C39A C38A H38A 120.4
C37A C38A H38A 120.4
C38A C39A C40A 124.9(18)
C38A C39A H39A 117.5
C40A C39A H39A 117.5
C39A C40A C35A 118.0(15)
C39A C40A H40A 121.0
C35A C40A H40A 121.0
N3A C41A C42A 124.5(15)
N3A C41A H41A 117.7
C42A C41A H41A 117.7
C47A C42A C43A 124.5(15)
C47A C42A C41A 117.4(15)
C43A C42A C41A 117.7(14)
C44A C43A C42A 115.6(16)
C44A C43A H43A 122.2
C42A C43A H43A 122.2
C43A C44A C45A 124.9(17)
C43A C44A H44A 117.5
C45A C44A H44A 117.5
C46A C45A C44A 119.6(16)
C46A C45A H45A 120.2
C44A C45A H45A 120.2
O9A C46A C45A 126.0(16)
O9A C46A C47A 113.2(15)
C45A C46A C47A 120.6(17)
O8A C47A C42A 127.3(15)
O8A C47A C46A 118.0(15)
C42A C47A C46A 114.7(15)
O9A C48A H48A 109.5
O9A C48A H48B 109.5
H48A C48A H48B 109.5
O9A C48A H48C 109.5
H48A C48A H48C 109.5
H48B C48A H48C 109.5
Mn1B Br1B Mn3B 69.52(7)
Mn1B Br2B Mn2B 71.06(7)
Mn3B Br3B Mn2B 71.60(7)
O1B Mn1B O10B 94.4(4)
O1B Mn1B O2B 172.9(4)
O10B Mn1B O2B 92.7(4)
O1B Mn1B N1B 83.8(4)
O10B Mn1B N1B 178.2(4)
O2B Mn1B N1B 89.1(4)
O1B Mn1B Br2B 91.0(3)
O10B Mn1B Br2B 84.6(3)
O2B Mn1B Br2B 89.2(3)
N1B Mn1B Br2B 95.5(3)
O1B Mn1B Br1B 91.1(3)
O10B Mn1B Br1B 85.9(3)
O2B Mn1B Br1B 89.9(3)
N1B Mn1B Br1B 93.9(3)
Br2B Mn1B Br1B 170.48(9)
O1B Mn1B Mn3B 88.6(3)
O10B Mn1B Mn3B 30.8(3)
O2B Mn1B Mn3B 97.8(3)
N1B Mn1B Mn3B 148.6(3)
Br2B Mn1B Mn3B 115.01(8)
Br1B Mn1B Mn3B 55.76(6)
O1B Mn1B Na1B 145.7(3)
O10B Mn1B Na1B 51.4(3)
O2B Mn1B Na1B 41.4(3)
N1B Mn1B Na1B 130.4(3)
Br2B Mn1B Na1B 88.90(11)
Br1B Mn1B Na1B 84.16(10)
Mn3B Mn1B Na1B 60.77(10)
O4B Mn2B O10B 95.1(4)
O4B Mn2B O5B 173.8(4)
O10B Mn2B O5B 91.1(4)
O4B Mn2B N3B 83.2(5)
O10B Mn2B N3B 178.2(4)
O5B Mn2B N3B 90.6(4)
O4B Mn2B Br2B 88.6(3)
O10B Mn2B Br2B 84.5(3)
O5B Mn2B Br2B 92.5(3)
N3B Mn2B Br2B 96.0(4)
O4B Mn2B Br3B 94.1(3)
O10B Mn2B Br3B 82.3(3)
O5B Mn2B Br3B 86.2(3)
N3B Mn2B Br3B 97.2(4)
Br2B Mn2B Br3B 166.77(9)
O4B Mn2B Na1B 145.4(3)
O10B Mn2B Na1B 50.3(3)
O5B Mn2B Na1B 40.8(3)
N3B Mn2B Na1B 131.4(4)
Br2B Mn2B Na1B 87.91(10)
Br3B Mn2B Na1B 82.51(10)
O10B Mn3B O7B 91.7(4)
O10B Mn3B N2B 175.2(5)
O7B Mn3B N2B 83.8(5)
O10B Mn3B O8B 93.3(4)
O7B Mn3B O8B 174.0(4)
N2B Mn3B O8B 91.1(5)
O10B Mn3B Br3B 84.1(3)
O7B Mn3B Br3B 93.0(3)
N2B Mn3B Br3B 97.9(4)
O8B Mn3B Br3B 90.8(3)
O10B Mn3B Br1B 85.3(3)
O7B Mn3B Br1B 92.5(3)
N2B Mn3B Br1B 93.2(4)
O8B Mn3B Br1B 84.6(3)
Br3B Mn3B Br1B 168.13(10)
O10B Mn3B Mn1B 31.2(3)
O7B Mn3B Mn1B 87.1(3)
N2B Mn3B Mn1B 146.2(4)
O8B Mn3B Mn1B 95.5(3)
Br3B Mn3B Mn1B 115.10(9)
Br1B Mn3B Mn1B 54.72(6)
O10B Mn3B Na1B 52.5(3)
O7B Mn3B Na1B 144.2(3)
N2B Mn3B Na1B 132.0(4)
O8B Mn3B Na1B 40.8(3)
Br3B Mn3B Na1B 84.94(11)
Br1B Mn3B Na1B 84.44(10)
Mn1B Mn3B Na1B 62.14(10)
O4B Mn4B O7B 96.2(4)
O4B Mn4B O1B 99.1(4)
O7B Mn4B O1B 92.3(4)
O4B Mn4B O11B 88.5(4)
O7B Mn4B O11B 93.8(4)
O1B Mn4B O11B 169.7(4)
O4B Mn4B O12B 173.0(4)
O7B Mn4B O12B 90.0(4)
O1B Mn4B O12B 83.8(4)
O11B Mn4B O12B 87.9(4)
O4B Mn4B N4B 88.3(5)
O7B Mn4B N4B 173.0(5)
O1B Mn4B N4B 92.3(4)
O11B Mn4B N4B 80.9(5)
O12B Mn4B N4B 85.2(5)
O8B Na1B O2B 105.8(4)
O8B Na1B O5B 107.2(4)
O2B Na1B O5B 101.7(4)
O8B Na1B O3B 150.3(4)
O2B Na1B O3B 66.9(3)
O5B Na1B O3B 102.5(4)
O8B Na1B O6B 103.0(4)
O2B Na1B O6B 151.0(4)
O5B Na1B O6B 66.5(3)
O3B Na1B O6B 89.1(3)
O8B Na1B O9B 65.1(3)
O2B Na1B O9B 105.9(3)
O5B Na1B O9B 152.4(4)
O3B Na1B O9B 88.5(3)
O6B Na1B O9B 88.8(3)
O8B Na1B O10B 68.2(3)
O2B Na1B O10B 66.1(3)
O5B Na1B O10B 64.5(3)
O3B Na1B O10B 126.6(3)
O6B Na1B O10B 123.9(3)
O9B Na1B O10B 127.8(3)
O8B Na1B Mn3B 34.4(2)
O2B Na1B Mn3B 86.2(3)
O5B Na1B Mn3B 84.3(3)
O3B Na1B Mn3B 153.0(3)
O6B Na1B Mn3B 117.2(3)
O9B Na1B Mn3B 97.3(2)
O10B Na1B Mn3B 33.9(2)
O8B Na1B Mn1B 85.4(3)
O2B Na1B Mn1B 32.5(2)
O5B Na1B Mn1B 84.1(3)
O3B Na1B Mn1B 97.2(3)
O6B Na1B Mn1B 150.7(3)
O9B Na1B Mn1B 119.9(3)
O10B Na1B Mn1B 33.7(2)
Mn3B Na1B Mn1B 57.09(9)
O8B Na1B Mn2B 88.1(3)
O2B Na1B Mn2B 83.3(2)
O5B Na1B Mn2B 31.6(2)
O3B Na1B Mn2B 118.2(3)
O6B Na1B Mn2B 94.9(2)
O9B Na1B Mn2B 153.0(3)
O10B Na1B Mn2B 32.9(2)
Mn3B Na1B Mn2B 57.36(9)
Mn1B Na1B Mn2B 56.86(9)
C1B O1B Mn1B 113.4(8)
C1B O1B Mn4B 121.6(8)
Mn1B O1B Mn4B 121.4(5)
C15B O2B Mn1B 128.9(8)
C15B O2B Na1B 119.8(7)
Mn1B O2B Na1B 106.1(4)
C14B O3B C16B 121.5(10)
C14B O3B Na1B 116.5(7)
C16B O3B Na1B 121.9(8)
C17B O4B Mn2B 115.4(9)
C17B O4B Mn4B 119.0(9)
Mn2B O4B Mn4B 121.0(5)
C31B O5B Mn2B 125.6(8)
C31B O5B Na1B 122.9(8)
Mn2B O5B Na1B 107.6(4)
C30B O6B C32B 113.9(10)
C30B O6B Na1B 119.8(7)
C32B O6B Na1B 125.7(8)
C33B O7B Mn3B 110.7(9)
C33B O7B Mn4B 123.4(8)
Mn3B O7B Mn4B 124.4(5)
C47B O8B Mn3B 123.8(8)
C47B O8B Na1B 127.1(8)
Mn3B O8B Na1B 104.8(4)
C46B O9B C48B 119.5(9)
C46B O9B Na1B 118.9(7)
C48B O9B Na1B 121.2(7)
Mn3B O10B Mn2B 120.5(5)
Mn3B O10B Mn1B 118.0(5)
Mn2B O10B Mn1B 119.1(5)
Mn3B O10B Na1B 93.6(3)
Mn2B O10B Na1B 96.7(4)
Mn1B O10B Na1B 94.9(3)
C49B O11B Mn4B 124.1(9)
C9B N1B C2B 123.1(12)
C9B N1B Mn1B 127.2(10)
C2B N1B Mn1B 109.4(8)
C41B N2B C34B 115.7(15)
C41B N2B Mn3B 128.8(11)
C34B N2B Mn3B 114.9(11)
C25B N3B C18B 119.1(14)
C25B N3B Mn2B 126.4(11)
C18B N3B Mn2B 114.4(10)
C50B N4B Mn4B 167.8(14)
O1B C1B C2B 108.7(11)
O1B C1B H1C 109.9
C2B C1B H1C 109.9
O1B C1B H1D 109.9
C2B C1B H1D 109.9
H1C C1B H1D 108.3
N1B C2B C1B 103.2(11)
N1B C2B C3B 116.2(11)
C1B C2B C3B 112.1(11)
N1B C2B H2B 108.3
C1B C2B H2B 108.3
C3B C2B H2B 108.3
C4B C3B C8B 121.8(14)
C4B C3B C2B 119.9(13)
C8B C3B C2B 118.2(12)
C3B C4B C5B 120.9(15)
C3B C4B H4B 119.6
C5B C4B H4B 119.6
C6B C5B C4B 119.5(15)
C6B C5B H5B 120.2
C4B C5B H5B 120.2
C5B C6B C7B 119.1(15)
C5B C6B H6B 120.4
C7B C6B H6B 120.4
C6B C7B C8B 123.2(15)
C6B C7B H7B 118.4
C8B C7B H7B 118.4
C3B C8B C7B 115.3(14)
C3B C8B H8B 122.3
C7B C8B H8B 122.3
N1B C9B C10B 126.7(14)
N1B C9B H9B 116.6
C10B C9B H9B 116.6
C11B C10B C9B 122.4(13)
C11B C10B C15B 117.2(12)
C9B C10B C15B 120.4(11)
C12B C11B C10B 122.7(14)
C12B C11B H11B 118.6
C10B C11B H11B 118.6
C11B C12B C13B 121.3(13)
C11B C12B H12B 119.3
C13B C12B H12B 119.3
C12B C13B C14B 117.2(13)
C12B C13B H13B 121.4
C14B C13B H13B 121.4
O3B C14B C15B 115.7(11)
O3B C14B C13B 121.7(11)
C15B C14B C13B 122.5(13)
O2B C15B C14B 120.7(12)
O2B C15B C10B 120.4(10)
C14B C15B C10B 118.8(11)
O3B C16B H16D 109.5
O3B C16B H16E 109.5
H16D C16B H16E 109.5
O3B C16B H16F 109.5
H16D C16B H16F 109.5
H16E C16B H16F 109.5
O4B C17B C18B 109.0(13)
O4B C17B H17C 109.9
C18B C17B H17C 109.9
O4B C17B H17D 109.9
C18B C17B H17D 109.9
H17C C17B H17D 108.3
C19B C18B N3B 108.4(13)
C19B C18B C17B 113.5(14)
N3B C18B C17B 109.0(12)
C19B C18B H18B 108.6
N3B C18B H18B 108.6
C17B C18B H18B 108.6
C20B C19B C24B 120.0
C20B C19B C18B 122.5(9)
C24B C19B C18B 117.5(9)
C21B C20B C19B 120.0
C21B C20B H20B 120.0
C19B C20B H20B 120.0
C20B C21B C22B 120.0
C20B C21B H2B1 120.0
C22B C21B H2B1 120.0
C21B C22B C23B 120.0
C21B C22B H22B 120.0
C23B C22B H22B 120.0
C24B C23B C22B 120.0
C24B C23B H23B 120.0
C22B C23B H23B 120.0
C23B C24B C19B 120.0
C23B C24B H24B 120.0
C19B C24B H24B 120.0
N3B C25B C26B 127.3(15)
N3B C25B H25B 116.4
C26B C25B H25B 116.4
C31B C26B C27B 122.2(13)
C31B C26B C25B 119.2(14)
C27B C26B C25B 118.6(14)
C26B C27B C28B 119.1(14)
C26B C27B H27B 120.4
C28B C27B H27B 120.4
C29B C28B C27B 115.9(14)
C29B C28B H28B 122.1
C27B C28B H28B 122.1
C30B C29B C28B 125.9(13)
C30B C29B H29B 117.1
C28B C29B H29B 117.1
C29B C30B O6B 126.9(11)
C29B C30B C31B 117.4(12)
O6B C30B C31B 115.2(11)
O5B C31B C26B 126.8(12)
O5B C31B C30B 115.0(11)
C26B C31B C30B 117.6(13)
O6B C32B H32D 109.5
O6B C32B H32E 109.5
H32D C32B H32E 109.5
O6B C32B H32F 109.5
H32D C32B H32F 109.5
H32E C32B H32F 109.5
O7B C33B C34B 114.1(12)
O7B C33B H33C 108.7
C34B C33B H33C 108.7
O7B C33B H33D 108.7
C34B C33B H33D 108.7
H33C C33B H33D 107.6
C35B C34B N2B 116.2(14)
C35B C34B C33B 122.2(14)
N2B C34B C33B 94.2(12)
C35B C34B H34B 107.7
N2B C34B H34B 107.7
C33B C34B H34B 107.7
C36B C35B C34B 121.5(16)
C36B C35B C40B 116.4(16)
C34B C35B C40B 121.7(16)
C35B C36B C37B 125.9(18)
C35B C36B H36B 117.1
C37B C36B H36B 117.1
C36B C37B C38B 117.0(17)
C36B C37B H37B 121.5
C38B C37B H37B 121.5
C39B C38B C37B 116.0(16)
C39B C38B H38B 122.0
C37B C38B H38B 122.0
C40B C39B C38B 122.8(17)
C40B C39B H39B 118.6
C38B C39B H39B 118.6
C39B C40B C35B 121.0(17)
C39B C40B H40B 119.5
C35B C40B H40B 119.5
N2B C41B C42B 122.5(15)
N2B C41B H41B 118.7
C42B C41B H41B 118.7
C47B C42B C43B 125.9(13)
C47B C42B C41B 120.4(14)
C43B C42B C41B 113.4(13)
C44B C43B C42B 118.5(13)
C44B C43B H43B 120.8
C42B C43B H43B 120.8
C43B C44B C45B 116.9(14)
C43B C44B H44B 121.6
C45B C44B H44B 121.6
C46B C45B C44B 122.3(13)
C46B C45B H45B 118.8
C44B C45B H45B 118.8
O9B C46B C45B 126.7(12)
O9B C46B C47B 114.8(11)
C45B C46B C47B 118.5(13)
O8B C47B C42B 128.2(12)
O8B C47B C46B 114.0(12)
C42B C47B C46B 117.7(13)
O9B C48B H48D 109.5
O9B C48B H48E 109.5
H48D C48B H48E 109.5
O9B C48B H48F 109.5
H48D C48B H48F 109.5
H48E C48B H48F 109.5
O11B C49B H49A 109.5
O11B C49B H49B 109.5
H49A C49B H49B 109.5
O11B C49B H49C 109.5
H49A C49B H49C 109.5
H49B C49B H49C 109.5
N4B C50B C51B 172(2)
C50B C51B H51C 109.5
C50B C51B H51D 109.5
H51C C51B H51D 109.5
C50B C51B H51E 109.5
H51C C51B H51E 109.5
H51D C51B H51E 109.5
Mn1C Br1C Mn3C 71.13(6)
Mn1C Br2C Mn2C 71.02(7)
Mn2C Br3C Mn3C 70.68(6)
O1C Mn1C O2C 173.7(4)
O1C Mn1C O10C 93.0(4)
O2C Mn1C O10C 93.3(4)
O1C Mn1C N1C 84.1(4)
O2C Mn1C N1C 89.7(4)
O10C Mn1C N1C 176.2(4)
O1C Mn1C Br2C 93.7(3)
O2C Mn1C Br2C 85.9(3)
O10C Mn1C Br2C 85.6(3)
N1C Mn1C Br2C 97.0(3)
O1C Mn1C Br1C 89.1(3)
O2C Mn1C Br1C 92.4(3)
O10C Mn1C Br1C 83.3(3)
N1C Mn1C Br1C 94.2(3)
Br2C Mn1C Br1C 168.69(9)
O1C Mn1C Na1C 145.1(3)
O2C Mn1C Na1C 41.1(3)
O10C Mn1C Na1C 52.2(3)
N1C Mn1C Na1C 130.8(3)
Br2C Mn1C Na1C 83.72(10)
Br1C Mn1C Na1C 87.67(10)
O5C Mn2C O10C 91.8(4)
O5C Mn2C O4C 174.4(4)
O10C Mn2C O4C 93.8(4)
O5C Mn2C N2C 90.8(4)
O10C Mn2C N2C 177.4(4)
O4C Mn2C N2C 83.6(4)
O5C Mn2C Br3C 89.0(3)
O10C Mn2C Br3C 84.6(3)
O4C Mn2C Br3C 92.0(3)
N2C Mn2C Br3C 95.9(3)
O5C Mn2C Br2C 89.8(3)
O10C Mn2C Br2C 84.8(3)
O4C Mn2C Br2C 90.2(3)
N2C Mn2C Br2C 94.7(3)
Br3C Mn2C Br2C 169.29(9)
O5C Mn2C Na1C 39.5(3)
O10C Mn2C Na1C 52.5(3)
O4C Mn2C Na1C 146.1(3)
N2C Mn2C Na1C 130.0(3)
Br3C Mn2C Na1C 89.04(10)
Br2C Mn2C Na1C 83.28(10)
O10C Mn3C O7C 93.1(4)
O10C Mn3C O8C 90.8(4)
O7C Mn3C O8C 175.4(4)
O10C Mn3C N3C 178.0(4)
O7C Mn3C N3C 85.2(4)
O8C Mn3C N3C 90.8(4)
O10C Mn3C Br1C 84.5(3)
O7C Mn3C Br1C 89.9(3)
O8C Mn3C Br1C 88.0(3)
N3C Mn3C Br1C 94.4(3)
O10C Mn3C Br3C 83.9(3)
O7C Mn3C Br3C 88.6(3)
O8C Mn3C Br3C 94.3(3)
N3C Mn3C Br3C 97.1(3)
Br1C Mn3C Br3C 168.27(9)
O10C Mn3C Na1C 51.4(3)
O7C Mn3C Na1C 144.5(3)
O8C Mn3C Na1C 39.5(3)
N3C Mn3C Na1C 130.3(4)
Br1C Mn3C Na1C 87.06(10)
Br3C Mn3C Na1C 87.39(10)
O7C Mn4C O4C 98.2(3)
O7C Mn4C O1C 96.6(3)
O4C Mn4C O1C 94.0(3)
O7C Mn4C N5C 171.0(4)
O4C Mn4C N5C 85.3(4)
O1C Mn4C N5C 91.4(4)
O7C Mn4C O11C 91.6(4)
O4C Mn4C O11C 169.3(4)
O1C Mn4C O11C 88.9(3)
N5C Mn4C O11C 84.4(4)
O7C Mn4C N4C 87.2(4)
O4C Mn4C N4C 92.8(4)
O1C Mn4C N4C 171.7(4)
N5C Mn4C N4C 84.3(5)
O11C Mn4C N4C 83.5(4)
O5C Na1C O8C 102.4(3)
O5C Na1C O2C 105.8(4)
O8C Na1C O2C 102.4(3)
O5C Na1C O9C 153.0(4)
O8C Na1C O9C 68.3(3)
O2C Na1C O9C 101.1(4)
O5C Na1C O6C 67.2(3)
O8C Na1C O6C 106.7(4)
O2C Na1C O6C 151.0(4)
O9C Na1C O6C 90.6(3)
O5C Na1C O3C 105.4(4)
O8C Na1C O3C 151.9(4)
O2C Na1C O3C 66.2(3)
O9C Na1C O3C 88.1(3)
O6C Na1C O3C 87.9(3)
O5C Na1C O10C 65.2(3)
O8C Na1C O10C 63.2(3)
O2C Na1C O10C 66.8(3)
O9C Na1C O10C 124.9(3)
O6C Na1C O10C 126.8(3)
O3C Na1C O10C 126.5(3)
O5C Na1C Mn2C 31.6(2)
O8C Na1C Mn2C 84.2(3)
O2C Na1C Mn2C 84.9(3)
O9C Na1C Mn2C 152.5(3)
O6C Na1C Mn2C 97.1(3)
O3C Na1C Mn2C 118.4(3)
O10C Na1C Mn2C 33.68(19)
O5C Na1C Mn1C 85.4(2)
O8C Na1C Mn1C 82.5(3)
O2C Na1C Mn1C 32.5(2)
O9C Na1C Mn1C 117.0(3)
O6C Na1C Mn1C 152.3(3)
O3C Na1C Mn1C 95.8(3)
O10C Na1C Mn1C 34.24(19)
Mn2C Na1C Mn1C 57.13(9)
O5C Na1C Mn3C 82.3(2)
O8C Na1C Mn3C 31.2(2)
O2C Na1C Mn3C 85.2(2)
O9C Na1C Mn3C 96.9(2)
O6C Na1C Mn3C 120.0(3)
O3C Na1C Mn3C 151.5(3)
O10C Na1C Mn3C 32.1(2)
Mn2C Na1C Mn3C 56.44(9)
Mn1C Na1C Mn3C 56.94(9)
C1C O1C Mn1C 113.7(7)
C1C O1C Mn4C 123.7(7)
Mn1C O1C Mn4C 121.7(4)
C15C O2C Mn1C 125.0(9)
C15C O2C Na1C 121.5(8)
Mn1C O2C Na1C 106.3(4)
C14C O3C C16C 117.1(11)
C14C O3C Na1C 118.6(8)
C16C O3C Na1C 123.5(8)
C17C O4C Mn2C 113.4(7)
C17C O4C Mn4C 121.9(7)
Mn2C O4C Mn4C 120.9(4)
C31C O5C Mn2C 126.1(8)
C31C O5C Na1C 122.6(8)
Mn2C O5C Na1C 108.9(4)
C30C O6C C32C 119.7(11)
C30C O6C Na1C 117.5(8)
C32C O6C Na1C 122.8(8)
C33C O7C Mn3C 110.2(8)
C33C O7C Mn4C 124.7(7)
Mn3C O7C Mn4C 123.3(4)
C47C O8C Mn3C 126.0(7)
C47C O8C Na1C 121.8(8)
Mn3C O8C Na1C 109.3(4)
C48C O9C C46C 115.9(10)
C48C O9C Na1C 124.9(8)
C46C O9C Na1C 119.1(8)
Mn3C O10C Mn2C 120.3(5)
Mn3C O10C Mn1C 120.4(4)
Mn2C O10C Mn1C 117.3(5)
Mn3C O10C Na1C 96.5(4)
Mn2C O10C Na1C 93.8(3)
Mn1C O10C Na1C 93.6(3)
C53C O11C Mn4C 125.8(9)
C9C N1C C2C 123.8(11)
C9C N1C Mn1C 125.6(10)
C2C N1C Mn1C 110.6(8)
C25C N2C C18C 123.0(11)
C25C N2C Mn2C 127.8(9)
C18C N2C Mn2C 109.1(8)
C41C N3C C34C 122.8(12)
C41C N3C Mn3C 126.9(10)
C34C N3C Mn3C 110.2(9)
C49C N4C Mn4C 166.4(17)
C51C N5C Mn4C 125.5(10)
O1C C1C C2C 108.6(9)
O1C C1C H1F 110.0
C2C C1C H1F 110.0
O1C C1C H1G 110.0
C2C C1C H1G 110.0
H1F C1C H1G 108.4
N1C C2C C3C 113.4(10)
N1C C2C C1C 102.6(10)
C3C C2C C1C 111.6(11)
N1C C2C H2C 109.7
C3C C2C H2C 109.7
C1C C2C H2C 109.7
C4C C3C C8C 115.2(12)
C4C C3C C2C 130.3(13)
C8C C3C C2C 114.1(11)
C5C C4C C3C 127.0(15)
C5C C4C H4C 116.5
C3C C4C H4C 116.5
C4C C5C C6C 117.3(15)
C4C C5C H5C 121.4
C6C C5C H5C 121.4
C7C C6C C5C 121.0(14)
C7C C6C H6C 119.5
C5C C6C H6C 119.5
C6C C7C C8C 119.3(13)
C6C C7C H7C 120.3
C8C C7C H7C 120.3
C3C C8C C7C 119.3(12)
C3C C8C H8C 120.4
C7C C8C H8C 120.4
N1C C9C C10C 126.7(14)
N1C C9C H9C 116.7
C10C C9C H9C 116.7
C15C C10C C11C 120.1(14)
C15C C10C C9C 121.5(14)
C11C C10C C9C 118.0(14)
C12C C11C C10C 118.9(15)
C12C C11C H11C 120.6
C10C C11C H11C 120.6
C13C C12C C11C 117.7(15)
C13C C12C H12C 121.2
C11C C12C H12C 121.2
C14C C13C C12C 122.1(15)
C14C C13C H13C 119.0
C12C C13C H13C 119.0
O3C C14C C13C 124.1(14)
O3C C14C C15C 116.7(13)
C13C C14C C15C 118.9(15)
O2C C15C C14C 117.0(14)
O2C C15C C10C 123.2(13)
C14C C15C C10C 119.8(14)
O3C C16C H16G 109.5
O3C C16C H16H 109.5
H16G C16C H16H 109.5
O3C C16C H16I 109.5
H16G C16C H16I 109.5
H16H C16C H16I 109.5
O4C C17C C18C 107.5(10)
O4C C17C H17E 110.2
C18C C17C H17E 110.2
O4C C17C H17F 110.2
C18C C17C H17F 110.2
H17E C17C H17F 108.5
N2C C18C C17C 104.5(10)
N2C C18C C19C 112.2(9)
C17C C18C C19C 111.3(10)
N2C C18C H18C 109.6
C17C C18C H18C 109.6
C19C C18C H18C 109.6
C20C C19C C24C 120.0
C20C C19C C18C 117.1(7)
C24C C19C C18C 122.9(7)
C19C C20C C21C 120.0
C19C C20C H20C 120.0
C21C C20C H20C 120.0
C22C C21C C20C 120.0
C22C C21C H21C 120.0
C20C C21C H21C 120.0
C21C C22C C23C 120.0
C21C C22C H22C 120.0
C23C C22C H22C 120.0
C22C C23C C24C 120.0
C22C C23C H23C 120.0
C24C C23C H23C 120.0
C23C C24C C19C 120.0
C23C C24C H24C 120.0
C19C C24C H24C 120.0
N2C C25C C26C 123.2(12)
N2C C25C H25C 118.4
C26C C25C H25C 118.4
C31C C26C C27C 119.8(12)
C31C C26C C25C 122.1(11)
C27C C26C C25C 117.9(12)
C28C C27C C26C 124.0(13)
C28C C27C H27C 118.0
C26C C27C H27C 118.0
C27C C28C C29C 116.9(12)
C27C C28C H28C 121.5
C29C C28C H28C 121.5
C30C C29C C28C 119.5(12)
C30C C29C H29C 120.3
C28C C29C H29C 120.3
O6C C30C C29C 122.6(12)
O6C C30C C31C 115.4(11)
C29C C30C C31C 121.9(13)
O5C C31C C26C 125.4(12)
O5C C31C C30C 116.7(12)
C26C C31C C30C 117.6(12)
O6C C32C H32G 109.5
O6C C32C H32H 109.5
H32G C32C H32H 109.5
O6C C32C H32I 109.5
H32G C32C H32I 109.5
H32H C32C H32I 109.5
O7C C33C C34C 112.2(10)
O7C C33C H33E 109.2
C34C C33C H33E 109.2
O7C C33C H33F 109.2
C34C C33C H33F 109.2
H33E C33C H33F 107.9
N3C C34C C35C 114.7(12)
N3C C34C C33C 103.4(11)
C35C C34C C33C 111.4(11)
N3C C34C H34C 109.0
C35C C34C H34C 109.0
C33C C34C H34C 109.0
C36C C35C C40C 115.9(13)
C36C C35C C34C 121.1(14)
C40C C35C C34C 122.8(13)
C37C C36C C35C 126.3(17)
C37C C36C H36C 116.9
C35C C36C H36C 116.9
C36C C37C C38C 116.8(18)
C36C C37C H37C 121.6
C38C C37C H37C 121.6
C37C C38C C39C 122.3(17)
C37C C38C H38C 118.9
C39C C38C H38C 118.9
C40C C39C C38C 117.1(16)
C40C C39C H39C 121.5
C38C C39C H39C 121.5
C39C C40C C35C 121.6(14)
C39C C40C H40C 119.2
C35C C40C H40C 119.2
N3C C41C C42C 126.0(12)
N3C C41C H41C 117.0
C42C C41C H41C 117.0
C47C C42C C41C 120.3(12)
C47C C42C C43C 119.9(12)
C41C C42C C43C 119.3(12)
C44C C43C C42C 122.5(15)
C44C C43C H43C 118.7
C42C C43C H43C 118.7
C43C C44C C45C 115.8(16)
C43C C44C H44C 122.1
C45C C44C H44C 122.1
C46C C45C C44C 128.6(15)
C46C C45C H45C 115.7
C44C C45C H45C 115.7
C45C C46C O9C 131.0(12)
C45C C46C C47C 116.5(13)
O9C C46C C47C 112.4(12)
O8C C47C C42C 125.9(12)
O8C C47C C46C 117.7(12)
C42C C47C C46C 116.4(13)
O9C C48C H48G 109.5
O9C C48C H48H 109.5
H48G C48C H48H 109.5
O9C C48C H48I 109.5
H48G C48C H48I 109.5
H48H C48C H48I 109.5
N4C C49C C50C 173(2)
C49C C50C H50G 109.5
C49C C50C H50H 109.5
H50G C50C H50H 109.5
C49C C50C H50I 109.5
H50G C50C H50I 109.5
H50H C50C H50I 109.5
N5C C51C C52C 150.0(16)
C51C C52C H52G 109.5
C51C C52C H52H 109.5
H52G C52C H52H 109.5
C51C C52C H52I 109.5
H52G C52C H52I 109.5
H52H C52C H52I 109.5
O11C C53C H53G 109.5
O11C C53C H53H 109.5
H53G C53C H53H 109.5
O11C C53C H53I 109.5
H53G C53C H53I 109.5
H53H C53C H53I 109.5
Mn1D Br1D Mn2D 69.12(6)
Mn2D Br2D Mn3D 72.27(6)
Mn3D Br3D Mn1D 71.88(6)
O1D Mn1D O10D 94.2(4)
O1D Mn1D O2D 174.3(3)
O10D Mn1D O2D 91.4(4)
O1D Mn1D N1D 83.4(4)
O10D Mn1D N1D 177.6(4)
O2D Mn1D N1D 91.0(4)
O1D Mn1D Br3D 92.2(3)
O10D Mn1D Br3D 83.7(3)
O2D Mn1D Br3D 89.3(3)
N1D Mn1D Br3D 96.7(3)
O1D Mn1D Br1D 94.3(3)
O10D Mn1D Br1D 86.7(3)
O2D Mn1D Br1D 85.1(3)
N1D Mn1D Br1D 93.1(3)
Br3D Mn1D Br1D 168.75(8)
O1D Mn1D Mn2D 89.2(3)
O10D Mn1D Mn2D 32.0(3)
O2D Mn1D Mn2D 95.1(2)
N1D Mn1D Mn2D 147.3(3)
Br3D Mn1D Mn2D 115.45(7)
Br1D Mn1D Mn2D 55.59(6)
O1D Mn1D Na1D 146.0(3)
O10D Mn1D Na1D 51.8(3)
O2D Mn1D Na1D 39.5(2)
N1D Mn1D Na1D 130.5(3)
Br3D Mn1D Na1D 85.65(10)
Br1D Mn1D Na1D 83.81(10)
Mn2D Mn1D Na1D 61.82(10)
O4D Mn2D O10D 93.8(4)
O4D Mn2D O5D 173.5(4)
O10D Mn2D O5D 92.8(4)
O4D Mn2D N2D 83.2(5)
O10D Mn2D N2D 175.9(5)
O5D Mn2D N2D 90.3(5)
O4D Mn2D Br2D 91.9(2)
O10D Mn2D Br2D 82.8(2)
O5D Mn2D Br2D 88.9(3)
N2D Mn2D Br2D 100.0(3)
O4D Mn2D Br1D 88.9(2)
O10D Mn2D Br1D 86.3(2)
O5D Mn2D Br1D 91.6(3)
N2D Mn2D Br1D 90.9(3)
Br2D Mn2D Br1D 169.03(9)
O4D Mn2D Mn1D 86.0(3)
O10D Mn2D Mn1D 31.8(2)
O5D Mn2D Mn1D 99.6(3)
N2D Mn2D Mn1D 144.7(3)
Br2D Mn2D Mn1D 113.85(8)
Br1D Mn2D Mn1D 55.28(5)
O4D Mn2D Na1D 146.2(3)
O10D Mn2D Na1D 52.8(3)
O5D Mn2D Na1D 40.3(3)
N2D Mn2D Na1D 129.9(4)
Br2D Mn2D Na1D 88.96(10)
Br1D Mn2D Na1D 84.35(9)
Mn1D Mn2D Na1D 63.00(9)
O8D Mn3D O10D 93.1(4)
O8D Mn3D O7D 173.3(4)
O10D Mn3D O7D 93.2(4)
O8D Mn3D N3D 90.6(4)
O10D Mn3D N3D 175.2(4)
O7D Mn3D N3D 83.2(4)
O8D Mn3D Br3D 89.7(3)
O10D Mn3D Br3D 84.8(3)
O7D Mn3D Br3D 88.7(3)
N3D Mn3D Br3D 98.2(3)
O8D Mn3D Br2D 94.6(3)
O10D Mn3D Br2D 81.7(3)
O7D Mn3D Br2D 88.5(3)
N3D Mn3D Br2D 95.0(3)
Br3D Mn3D Br2D 166.05(8)
O8D Mn3D Na1D 40.6(2)
O10D Mn3D Na1D 52.5(3)
O7D Mn3D Na1D 145.7(3)
N3D Mn3D Na1D 131.1(3)
Br3D Mn3D Na1D 86.68(10)
Br2D Mn3D Na1D 87.95(10)
O4D Mn4D O7D 109.9(4)
O4D Mn4D O1D 92.3(3)
O7D Mn4D O1D 95.3(3)
O4D Mn4D O5W 89.3(3)
O7D Mn4D O5W 83.5(3)
O1D Mn4D O5W 178.3(3)
O4D Mn4D Br4D 127.2(3)
O7D Mn4D Br4D 121.2(3)
O1D Mn4D Br4D 95.4(2)
O5W Mn4D Br4D 84.3(2)
O5D Na1D O2D 103.9(4)
O5D Na1D O8D 101.5(3)
O2D Na1D O8D 100.9(3)
O5D Na1D O6D 66.0(4)
O2D Na1D O6D 158.7(4)
O8D Na1D O6D 99.5(3)
O5D Na1D O9D 143.9(4)
O2D Na1D O9D 111.8(3)
O8D Na1D O9D 67.1(3)
O6D Na1D O9D 81.8(3)
O5D Na1D O3D 117.4(4)
O2D Na1D O3D 64.7(3)
O8D Na1D O3D 140.5(4)
O6D Na1D O3D 102.2(3)
O9D Na1D O3D 83.8(3)
O5D Na1D O10D 64.6(3)
O2D Na1D O10D 63.7(3)
O8D Na1D O10D 63.4(3)
O6D Na1D O10D 121.9(3)
O9D Na1D O10D 127.6(3)
O3D Na1D O10D 126.7(3)
O5D Na1D Mn2D 31.6(2)
O2D Na1D Mn2D 81.5(2)
O8D Na1D Mn2D 84.2(2)
O6D Na1D Mn2D 94.7(3)
O9D Na1D Mn2D 149.9(3)
O3D Na1D Mn2D 125.9(3)
O10D Na1D Mn2D 33.3(2)
O5D Na1D Mn3D 82.7(3)
O2D Na1D Mn3D 82.2(2)
O8D Na1D Mn3D 30.7(2)
O6D Na1D Mn3D 113.5(3)
O9D Na1D Mn3D 96.5(3)
O3D Na1D Mn3D 144.0(3)
O10D Na1D Mn3D 32.70(18)
Mn2D Na1D Mn3D 57.37(9)
O5D Na1D Mn1D 84.0(3)
O2D Na1D Mn1D 31.1(2)
O8D Na1D Mn1D 81.8(2)
O6D Na1D Mn1D 149.7(3)
O9D Na1D Mn1D 125.2(3)
O3D Na1D Mn1D 95.0(3)
O10D Na1D Mn1D 32.62(17)
Mn2D Na1D Mn1D 55.18(9)
Mn3D Na1D Mn1D 55.56(9)
C9D N1D C2D 120.7(10)
C9D N1D Mn1D 128.7(9)
C2D N1D Mn1D 110.6(7)
C25D N2D C18D 119.8(13)
C25D N2D Mn2D 127.4(11)
C18D N2D Mn2D 112.7(9)
C41D N3D C34D 123.9(11)
C41D N3D Mn3D 125.2(9)
C34D N3D Mn3D 110.8(8)
C1D O1D Mn1D 111.0(7)
C1D O1D Mn4D 123.1(7)
Mn1D O1D Mn4D 117.6(4)
C15D O2D Mn1D 127.3(8)
C15D O2D Na1D 123.3(8)
Mn1D O2D Na1D 109.4(4)
C14D O3D C16D 119.8(11)
C14D O3D Na1D 116.4(9)
C16D O3D Na1D 123.3(8)
C17D O4D Mn2D 114.8(8)
C17D O4D Mn4D 122.7(7)
Mn2D O4D Mn4D 118.5(4)
C31D O5D Mn2D 127.4(9)
C31D O5D Na1D 122.3(9)
Mn2D O5D Na1D 108.1(4)
C30D O6D C32D 119.4(11)
C30D O6D Na1D 114.0(9)
C32D O6D Na1D 125.0(8)
C33D O7D Mn3D 115.9(7)
C33D O7D Mn4D 124.3(7)
Mn3D O7D Mn4D 119.8(4)
C47D O8D Mn3D 130.5(8)
C47D O8D Na1D 118.8(7)
Mn3D O8D Na1D 108.7(4)
C46D O9D C48D 120.5(10)
C46D O9D Na1D 116.0(7)
C48D O9D Na1D 122.8(8)
Mn3D O10D Mn1D 118.7(5)
Mn3D O10D Mn2D 123.1(4)
Mn1D O10D Mn2D 116.2(4)
Mn3D O10D Na1D 94.8(4)
Mn1D O10D Na1D 95.5(3)
Mn2D O10D Na1D 93.9(3)
O1D C1D C2D 111.2(11)
O1D C1D H1DE 109.4
C2D C1D H1DE 109.4
O1D C1D H1DF 109.4
C2D C1D H1DF 109.4
H1DE C1D H1DF 108.0
C1D C2D C3D 113.9(11)
C1D C2D N1D 106.4(10)
C3D C2D N1D 113.2(10)
C1D C2D H2D 107.7
C3D C2D H2D 107.7
N1D C2D H2D 107.7
C4D C3D C8D 120.9(13)
C4D C3D C2D 120.6(14)
C8D C3D C2D 118.4(12)
C3D C4D C5D 116.5(14)
C3D C4D H4D 121.7
C5D C4D H4D 121.7
C6D C5D C4D 122.1(15)
C6D C5D H5D 118.9
C4D C5D H5D 118.9
C5D C6D C7D 119.2(15)
C5D C6D H6D 120.4
C7D C6D H6D 120.4
C8D C7D C6D 120.7(15)
C8D C7D H7D 119.6
C6D C7D H7D 119.6
C7D C8D C3D 120.0(14)
C7D C8D H8D 120.0
C3D C8D H8D 120.0
N1D C9D C10D 122.7(12)
N1D C9D H9D 118.7
C10D C9D H9D 118.7
C15D C10D C11D 121.0(12)
C15D C10D C9D 122.6(11)
C11D C10D C9D 116.2(12)
C49D C11D C10D 119.4(14)
C49D C11D H11D 120.3
C10D C11D H11D 120.3
C14D C13D C49D 125.2(14)
C14D C13D H13D 117.4
C49D C13D H13D 117.4
O3D C14D C13D 126.9(14)
O3D C14D C15D 118.2(12)
C13D C14D C15D 114.8(13)
O2D C15D C10D 126.1(12)
O2D C15D C14D 114.0(11)
C10D C15D C14D 119.8(11)
O3D C16D H16J 109.5
O3D C16D H16K 109.5
H16J C16D H16K 109.5
O3D C16D H16L 109.5
H16J C16D H16L 109.5
H16K C16D H16L 109.5
O4D C17D C18D 105.9(10)
O4D C17D H17G 110.6
C18D C17D H17G 110.6
O4D C17D H17H 110.6
C18D C17D H17H 110.6
H17G C17D H17H 108.7
C19D C18D N2D 121.2(12)
C19D C18D C17D 111.0(12)
N2D C18D C17D 102.5(11)
C19D C18D H18D 107.1
N2D C18D H18D 107.1
C17D C18D H18D 107.1
C20D C19D C24D 110.9(13)
C20D C19D C18D 121.1(12)
C24D C19D C18D 127.2(13)
C19D C20D C21D 121.8(13)
C19D C20D H19D 119.1
C21D C20D H19D 119.1
C22D C21D C20D 119.2(16)
C22D C21D H21D 120.4
C20D C21D H21D 120.4
C21D C22D C23D 122.0(18)
C21D C22D H22D 119.0
C23D C22D H22D 119.0
C24D C23D C22D 118.6(18)
C24D C23D H23D 120.7
C22D C23D H23D 120.7
C23D C24D C19D 126.3(18)
C23D C24D H24D 116.9
C19D C24D H24D 116.9
N2D C25D C26D 123.6(14)
N2D C25D H25D 118.2
C26D C25D H25D 118.2
C25D C26D C27D 118.3(15)
C25D C26D C31D 124.2(13)
C27D C26D C31D 117.5(15)
C26D C27D C28D 118.2(16)
C26D C27D H27D 120.9
C28D C27D H27D 120.9
C29D C28D C27D 121.0(17)
C29D C28D H28D 119.5
C27D C28D H28D 119.5
C28D C29D C30D 122.2(16)
C28D C29D H29D 118.9
C30D C29D H29D 118.9
C31D C30D O6D 119.0(14)
C31D C30D C29D 118.8(15)
O6D C30D C29D 122.2(14)
O5D C31D C30D 116.9(13)
O5D C31D C26D 121.7(13)
C30D C31D C26D 121.4(13)
O6D C32D H32J 109.5
O6D C32D H32K 109.5
H32J C32D H32K 109.5
O6D C32D H32L 109.5
H32J C32D H32L 109.5
H32K C32D H32L 109.5
O7D C33D C34D 106.8(10)
O7D C33D H33G 110.4
C34D C33D H33G 110.4
O7D C33D H33H 110.4
C34D C33D H33H 110.4
H33G C33D H33H 108.6
C35D C34D N3D 115.0(11)
C35D C34D C33D 116.2(11)
N3D C34D C33D 105.5(9)
C35D C34D H34D 106.5
N3D C34D H34D 106.5
C33D C34D H34D 106.5
C40D C35D C36D 115.3(13)
C40D C35D C34D 123.1(13)
C36D C35D C34D 121.6(12)
C37D C36D C35D 121.1(14)
C37D C36D H36D 119.5
C35D C36D H36D 119.5
C36D C37D C38D 118.8(14)
C36D C37D H37D 120.6
C38D C37D H37D 120.6
C39D C38D C37D 121.4(14)
C39D C38D H38D 119.3
C37D C38D H38D 119.3
C38D C39D C40D 122.6(14)
C38D C39D H39D 118.7
C40D C39D H39D 118.7
C35D C40D C39D 120.7(14)
C35D C40D H40D 119.6
C39D C40D H40D 119.6
N3D C41D C42D 128.0(12)
N3D C41D H41D 116.0
C42D C41D H41D 116.0
C43D C42D C47D 120.4(13)
C43D C42D C41D 118.1(12)
C47D C42D C41D 121.6(12)
C42D C43D C44D 119.0(13)
C42D C43D H43D 120.5
C44D C43D H43D 120.5
C45D C44D C43D 120.3(14)
C45D C44D H44D 119.9
C43D C44D H44D 119.9
C44D C45D C46D 119.1(15)
C44D C45D H45D 120.4
C46D C45D H45D 120.4
C47D C46D O9D 115.9(11)
C47D C46D C45D 123.4(13)
O9D C46D C45D 120.6(12)
O8D C47D C46D 121.4(11)
O8D C47D C42D 121.0(11)
C46D C47D C42D 117.5(12)
O9D C48D H48J 109.5
O9D C48D H48K 109.5
H48J C48D H48K 109.5
O9D C48D H48L 109.5
H48J C48D H48L 109.5
H48K C48D H48L 109.5
C11D C49D C13D 119.2(14)
C11D C49D H49D 120.4
C13D C49D H49D 120.4
N1W C1W C2W 175(2)
C1W C2W H2WA 109.5
C1W C2W H2WB 109.5
H2WA C2W H2WB 109.5
C1W C2W H2WC 109.5
H2WA C2W H2WC 109.5
H2WB C2W H2WC 109.5
N2W C3W C4W 167(2)
C3W C4W H4WA 109.5
C3W C4W H4WB 109.5
H4WA C4W H4WB 109.5
C3W C4W H4WC 109.5
H4WA C4W H4WC 109.5
H4WB C4W H4WC 109.5
N3W C5W C6W 179(2)
C5W C6W H6WA 109.5
C5W C6W H6WB 109.5
H6WA C6W H6WB 109.5
C5W C6W H6WC 109.5
H6WA C6W H6WC 109.5
H6WB C6W H6WC 109.5
N4W C7W C8W 174(2)
C7W C8W H8WA 109.5
C7W C8W H8WB 109.5
H8WA C8W H8WB 109.5
C7W C8W H8WC 109.5
H8WA C8W H8WC 109.5
H8WB C8W H8WC 109.5
N5W C9W C10W 177(2)
C9W C10W H10A 109.5
C9W C10W H10B 109.5
H10A C10W H10B 109.5
C9W C10W H10C 109.5
H10A C10W H10C 109.5
H10B C10W H10C 109.5
N6W C11W C12W 174.7(18)
C11W C12W H12E 109.5
C11W C12W H12F 109.5
H12E C12W H12F 109.5
C11W C12W H12G 109.5
H12E C12W H12G 109.5
H12F C12W H12G 109.5
O1W C13W H13W 109.5
O1W C13W H13Y 109.5
H13W C13W H13Y 109.5
O1W C13W H13Z 109.5
H13W C13W H13Z 109.5
H13Y C13W H13Z 109.5
O2W C14W H14M 109.5
O2W C14W H14N 109.5
H14M C14W H14N 109.5
O2W C14W H14O 109.5
H14M C14W H14O 109.5
H14N C14W H14O 109.5
O3W C15W H15A 109.5
O3W C15W H15B 109.5
H15A C15W H15B 109.5
O3W C15W H15C 109.5
H15A C15W H15C 109.5
H15B C15W H15C 109.5
O4W C16W H16M 109.5
O4W C16W H16N 109.5
H16M C16W H16N 109.5
O4W C16W H16O 109.5
H16M C16W H16O 109.5
H16N C16W H16O 109.5
O6W C17W H17M 109.5
O6W C17W H17N 109.5
H17M C17W H17N 109.5
O6W C17W H17O 109.5
H17M C17W H17O 109.5
H17N C17W H17O 109.5

loop_
_geom_bond_atom_site_label_1
_geom_bond_atom_site_label_2
_geom_bond_distance
Br1A Mn1A 2.804(3)
Br1A Mn3A 2.807(2)
Br2A Mn2A 2.778(3)
Br2A Mn3A 2.786(2)
Br3A Mn1A 2.762(2)
Br3A Mn2A 2.836(2)
Br4A Mn4A 2.408(3)
Mn1A O2A 1.849(9)
Mn1A O1A 1.905(10)
Mn1A O10A 1.928(8)
Mn1A N1A 1.998(10)
Mn1A Na1A 3.462(6)
Mn2A O10A 1.880(8)
Mn2A O5A 1.881(9)
Mn2A O4A 1.895(10)
Mn2A N2A 1.988(10)
Mn2A Na1A 3.481(6)
Mn3A O8A 1.850(10)
Mn3A O7A 1.893(10)
Mn3A O10A 1.915(9)
Mn3A N3A 1.967(14)
Mn3A Na1A 3.425(6)
Mn4A O7A 2.017(11)
Mn4A O1A 2.079(9)
Mn4A O4A 2.082(9)
Na1A O2A 2.338(9)
Na1A O5A 2.359(9)
Na1A O8A 2.369(11)
Na1A O6A 2.372(10)
Na1A O3A 2.434(11)
Na1A O9A 2.483(11)
Na1A O10A 2.820(10)
O1A C1A 1.331(16)
O2A C15A 1.383(15)
O3A C14A 1.346(15)
O3A C16A 1.400(16)
O4A C17A 1.383(18)
O5A C31A 1.401(14)
O6A C30A 1.350(15)
O6A C32A 1.434(17)
O7A C33A 1.463(16)
O8A C47A 1.286(18)
O9A C46A 1.346(19)
O9A C48A 1.419(17)
N1A C9A 1.291(16)
N1A C2A 1.513(17)
N2A C25A 1.241(16)
N2A C18A 1.498(18)
N3A C41A 1.231(19)
N3A C34A 1.46(2)
C1A C2A 1.488(19)
C1A H1A 0.9900
C1A H1B 0.9900
C2A C3A 1.601(19)
C2A H2A 1.0000
C3A C8A 1.371(18)
C3A C4A 1.38(2)
C4A C5A 1.33(2)
C4A H4A 0.9500
C5A C6A 1.44(2)
C5A H5A 0.9500
C6A C7A 1.44(2)
C6A H6A 0.9500
C7A C8A 1.370(18)
C7A H7A 0.9500
C8A H8A 0.9500
C9A C10A 1.377(18)
C9A H9A 0.9500
C10A C15A 1.321(17)
C10A C11A 1.475(18)
C11A C12A 1.37(2)
C11A H1A1 0.9500
C12A C13A 1.273(17)
C12A H12A 0.9500
C13A C14A 1.409(18)
C13A H13A 0.9500
C14A C15A 1.463(19)
C16A H16A 0.9800
C16A H16B 0.9800
C16A H16C 0.9800
C17A C18A 1.51(2)
C17A H17A 0.9900
C17A H17B 0.9900
C18A C19A 1.544(19)
C18A H18A 1.0000
C19A C20A 1.31(2)
C19A C24A 1.339(18)
C20A C21A 1.40(2)
C20A H20A 0.9500
C21A C22A 1.34(2)
C21A H21A 0.9500
C22A C23A 1.37(2)
C22A H22A 0.9500
C23A C24A 1.330(18)
C23A H23A 0.9500
C24A H24A 0.9500
C25A C26A 1.475(19)
C25A H25A 0.9500
C26A C27A 1.399(18)
C26A C31A 1.404(17)
C27A C28A 1.35(2)
C27A H27A 0.9500
C28A C29A 1.380(19)
C28A H28A 0.9500
C29A C30A 1.385(17)
C29A H29A 0.9500
C30A C31A 1.357(17)
C32A H32A 0.9800
C32A H32B 0.9800
C32A H32C 0.9800
C33A C34A 1.47(2)
C33A H33A 0.9900
C33A H33B 0.9900
C34A C35A 1.45(2)
C34A H34A 1.0000
C35A C36A 1.47(2)
C35A C40A 1.49(2)
C36A C37A 1.36(2)
C36A H36A 0.9500
C37A C38A 1.30(2)
C37A H37A 0.9500
C38A C39A 1.26(2)
C38A H38A 0.9500
C39A C40A 1.34(2)
C39A H39A 0.9500
C40A H40A 0.9500
C41A C42A 1.56(2)
C41A H41A 0.9500
C42A C47A 1.39(2)
C42A C43A 1.49(2)
C43A C44A 1.31(2)
C43A H43A 0.9500
C44A C45A 1.43(2)
C44A H44A 0.9500
C45A C46A 1.38(2)
C45A H45A 0.9500
C46A C47A 1.50(2)
C48A H48A 0.9800
C48A H48B 0.9800
C48A H48C 0.9800
Br1B Mn1B 2.813(3)
Br1B Mn3B 2.848(3)
Br2B Mn1B 2.798(3)
Br2B Mn2B 2.806(3)
Br3B Mn3B 2.761(3)
Br3B Mn2B 2.816(3)
Mn1B O1B 1.875(9)
Mn1B O10B 1.893(9)
Mn1B O2B 1.900(8)
Mn1B N1B 1.993(11)
Mn1B Mn3B 3.228(3)
Mn1B Na1B 3.399(5)
Mn2B O4B 1.878(10)
Mn2B O10B 1.884(9)
Mn2B O5B 1.891(9)
Mn2B N3B 2.033(13)
Mn2B Na1B 3.441(5)
Mn3B O10B 1.873(9)
Mn3B O7B 1.881(9)
Mn3B N2B 1.922(17)
Mn3B O8B 1.959(9)
Mn3B Na1B 3.355(5)
Mn4B O4B 2.133(11)
Mn4B O7B 2.136(10)
Mn4B O1B 2.145(9)
Mn4B O11B 2.175(10)
Mn4B O12B 2.220(11)
Mn4B N4B 2.291(15)
Na1B O8B 2.270(11)
Na1B O2B 2.341(10)
Na1B O5B 2.359(9)
Na1B O3B 2.446(10)
Na1B O6B 2.447(10)
Na1B O9B 2.453(9)
Na1B O10B 2.667(9)
O1B C1B 1.381(17)
O2B C15B 1.317(14)
O3B C14B 1.369(15)
O3B C16B 1.443(15)
O4B C17B 1.518(18)
O5B C31B 1.349(16)
O6B C30B 1.350(15)
O6B C32B 1.388(14)
O7B C33B 1.353(18)
O8B C47B 1.308(15)
O9B C46B 1.325(16)
O9B C48B 1.441(14)
O11B C49B 1.43(2)
N1B C9B 1.226(17)
N1B C2B 1.488(16)
N2B C41B 1.29(2)
N2B C34B 1.513(18)
N3B C25B 1.176(18)
N3B C18B 1.501(18)
N4B C50B 1.29(3)
C1B C2B 1.523(19)
C1B H1C 0.9900
C1B H1D 0.9900
C2B C3B 1.562(18)
C2B H2B 1.0000
C3B C4B 1.318(19)
C3B C8B 1.385(19)
C4B C5B 1.42(2)
C4B H4B 0.9500
C5B C6B 1.33(2)
C5B H5B 0.9500
C6B C7B 1.36(2)
C6B H6B 0.9500
C7B C8B 1.41(2)
C7B H7B 0.9500
C8B H8B 0.9500
C9B C10B 1.469(18)
C9B H9B 0.9500
C10B C11B 1.383(18)
C10B C15B 1.475(17)
C11B C12B 1.36(2)
C11B H11B 0.9500
C12B C13B 1.40(2)
C12B H12B 0.9500
C13B C14B 1.421(18)
C13B H13B 0.9500
C14B C15B 1.369(17)
C16B H16D 0.9800
C16B H16E 0.9800
C16B H16F 0.9800
C17B C18B 1.54(2)
C17B H17C 0.9900
C17B H17D 0.9900
C18B C19B 1.489(17)
C18B H18B 1.0000
C19B C20B 1.3900
C19B C24B 1.3900
C20B C21B 1.3900
C20B H20B 0.9500
C21B C22B 1.3900
C21B H2B1 0.9500
C22B C23B 1.3900
C22B H22B 0.9500
C23B C24B 1.3900
C23B H23B 0.9500
C24B H24B 0.9500
C25B C26B 1.53(2)
C25B H25B 0.9500
C26B C31B 1.35(2)
C26B C27B 1.41(2)
C27B C28B 1.44(2)
C27B H27B 0.9500
C28B C29B 1.40(2)
C28B H28B 0.9500
C29B C30B 1.323(18)
C29B H29B 0.9500
C30B C31B 1.492(17)
C32B H32D 0.9800
C32B H32E 0.9800
C32B H32F 0.9800
C33B C34B 1.58(2)
C33B H33C 0.9900
C33B H33D 0.9900
C34B C35B 1.37(2)
C34B H34B 1.0000
C35B C36B 1.34(2)
C35B C40B 1.41(2)
C36B C37B 1.35(2)
C36B H36B 0.9500
C37B C38B 1.44(2)
C37B H37B 0.9500
C38B C39B 1.42(2)
C38B H38B 0.9500
C39B C40B 1.31(2)
C39B H39B 0.9500
C40B H40B 0.9500
C41B C42B 1.54(2)
C41B H41B 0.9500
C42B C47B 1.319(19)
C42B C43B 1.42(2)
C43B C44B 1.412(19)
C43B H43B 0.9500
C44B C45B 1.44(2)
C44B H44B 0.9500
C45B C46B 1.401(19)
C45B H45B 0.9500
C46B C47B 1.458(17)
C48B H48D 0.9800
C48B H48E 0.9800
C48B H48F 0.9800
C49B H49A 0.9800
C49B H49B 0.9800
C49B H49C 0.9800
C50B C51B 1.38(3)
C51B H51C 0.9800
C51B H51D 0.9800
C51B H51E 0.9800
Br1C Mn1C 2.811(2)
Br1C Mn3C 2.822(2)
Br2C Mn1C 2.787(2)
Br2C Mn2C 2.839(3)
Br3C Mn2C 2.775(2)
Br3C Mn3C 2.829(2)
Mn1C O1C 1.899(8)
Mn1C O2C 1.919(8)
Mn1C O10C 1.931(9)
Mn1C N1C 1.970(11)
Mn1C Na1C 3.425(5)
Mn2C O5C 1.890(8)
Mn2C O10C 1.894(9)
Mn2C O4C 1.899(8)
Mn2C N2C 1.995(12)
Mn2C Na1C 3.408(5)
Mn3C O10C 1.844(9)
Mn3C O7C 1.879(9)
Mn3C O8C 1.892(9)
Mn3C N3C 2.020(12)
Mn3C Na1C 3.448(5)
Mn4C O7C 2.100(10)
Mn4C O4C 2.153(8)
Mn4C O1C 2.160(9)
Mn4C N5C 2.185(12)
Mn4C O11C 2.195(9)
Mn4C N4C 2.259(14)
Na1C O5C 2.290(10)
Na1C O8C 2.325(9)
Na1C O2C 2.348(10)
Na1C O9C 2.394(11)
Na1C O6C 2.420(10)
Na1C O3C 2.421(10)
Na1C O10C 2.711(9)
O1C C1C 1.412(15)
O2C C15C 1.346(17)
O3C C14C 1.357(18)
O3C C16C 1.424(15)
O4C C17C 1.394(16)
O5C C31C 1.342(15)
O6C C30C 1.364(16)
O6C C32C 1.410(15)
O7C C33C 1.441(15)
O8C C47C 1.306(17)
O9C C48C 1.377(16)
O9C C46C 1.385(16)
O11C C53C 1.428(18)
N1C C9C 1.299(16)
N1C C2C 1.512(15)
N2C C25C 1.299(16)
N2C C18C 1.499(16)
N3C C41C 1.215(17)
N3C C34C 1.461(17)
N4C C49C 1.19(3)
N5C C51C 1.41(2)
C1C C2C 1.543(18)
C1C H1F 0.9900
C1C H1G 0.9900
C2C C3C 1.517(17)
C2C H2C 1.0000
C3C C4C 1.375(18)
C3C C8C 1.414(18)
C4C C5C 1.36(2)
C4C H4C 0.9500
C5C C6C 1.41(2)
C5C H5C 0.9500
C6C C7C 1.345(19)
C6C H6C 0.9500
C7C C8C 1.494(18)
C7C H7C 0.9500
C8C H8C 0.9500
C9C C10C 1.42(2)
C9C H9C 0.9500
C10C C15C 1.40(2)
C10C C11C 1.41(2)
C11C C12C 1.40(2)
C11C H11C 0.9500
C12C C13C 1.39(2)
C12C H12C 0.9500
C13C C14C 1.36(2)
C13C H13C 0.9500
C14C C15C 1.39(2)
C16C H16G 0.9800
C16C H16H 0.9800
C16C H16I 0.9800
C17C C18C 1.520(17)
C17C H17E 0.9900
C17C H17F 0.9900
C18C C19C 1.546(14)
C18C H18C 1.0000
C19C C20C 1.3900
C19C C24C 1.3900
C20C C21C 1.3900
C20C H20C 0.9500
C21C C22C 1.3900
C21C H21C 0.9500
C22C C23C 1.3900
C22C H22C 0.9500
C23C C24C 1.3900
C23C H23C 0.9500
C24C H24C 0.9500
C25C C26C 1.462(18)
C25C H25C 0.9500
C26C C31C 1.392(18)
C26C C27C 1.418(18)
C27C C28C 1.325(18)
C27C H27C 0.9500
C28C C29C 1.47(2)
C28C H28C 0.9500
C29C C30C 1.374(18)
C29C H29C 0.9500
C30C C31C 1.417(18)
C32C H32G 0.9800
C32C H32H 0.9800
C32C H32I 0.9800
C33C C34C 1.512(19)
C33C H33E 0.9900
C33C H33F 0.9900
C34C C35C 1.508(19)
C34C H34C 1.0000
C35C C36C 1.38(2)
C35C C40C 1.398(19)
C36C C37C 1.33(2)
C36C H36C 0.9500
C37C C38C 1.35(2)
C37C H37C 0.9500
C38C C39C 1.44(2)
C38C H38C 0.9500
C39C C40C 1.37(2)
C39C H39C 0.9500
C40C H40C 0.9500
C41C C42C 1.465(17)
C41C H41C 0.9500
C42C C47C 1.416(17)
C42C C43C 1.47(2)
C43C C44C 1.35(2)
C43C H43C 0.9500
C44C C45C 1.393(19)
C44C H44C 0.9500
C45C C46C 1.342(19)
C45C H45C 0.9500
C46C C47C 1.511(19)
C48C H48G 0.9800
C48C H48H 0.9800
C48C H48I 0.9800
C49C C50C 1.56(3)
C50C H50G 0.9800
C50C H50H 0.9800
C50C H50I 0.9800
C51C C52C 1.71(3)
C52C H52G 0.9800
C52C H52H 0.9800
C52C H52I 0.9800
C53C H53G 0.9800
C53C H53H 0.9800
C53C H53I 0.9800
Br1D Mn1D 2.829(2)
Br1D Mn2D 2.840(2)
Br2D Mn2D 2.788(2)
Br2D Mn3D 2.840(2)
Br3D Mn3D 2.745(2)
Br3D Mn1D 2.776(2)
Br4D Mn4D 2.511(3)
Mn1D O1D 1.881(8)
Mn1D O10D 1.891(8)
Mn1D O2D 1.910(8)
Mn1D N1D 1.979(9)
Mn1D Mn2D 3.216(3)
Mn1D Na1D 3.491(5)
Mn2D O4D 1.898(9)
Mn2D O10D 1.898(9)
Mn2D O5D 1.902(10)
Mn2D N2D 1.934(13)
Mn2D Na1D 3.453(6)
Mn3D O8D 1.864(8)
Mn3D O10D 1.877(8)
Mn3D O7D 1.886(9)
Mn3D N3D 1.995(10)
Mn3D Na1D 3.462(5)
Mn4D O4D 2.059(9)
Mn4D O7D 2.076(9)
Mn4D O1D 2.183(8)
Mn4D O5W 2.313(8)
Na1D O5D 2.351(11)
Na1D O2D 2.356(9)
Na1D O8D 2.380(9)
Na1D O6D 2.447(10)
Na1D O9D 2.465(10)
Na1D O3D 2.512(10)
Na1D O10D 2.757(10)
N1D C9D 1.252(15)
N1D C2D 1.552(16)
N2D C25D 1.303(18)
N2D C18D 1.505(18)
N3D C41D 1.238(16)
N3D C34D 1.496(16)
O1D C1D 1.408(14)
O2D C15D 1.304(14)
O3D C14D 1.263(16)
O3D C16D 1.382(16)
O4D C17D 1.449(16)
O5D C31D 1.310(15)
O6D C30D 1.403(18)
O6D C32D 1.419(15)
O7D C33D 1.437(14)
O8D C47D 1.339(15)
O9D C46D 1.400(15)
O9D C48D 1.438(16)
C1D C2D 1.453(18)
C1D H1DE 0.9900
C1D H1DF 0.9900
C2D C3D 1.541(17)
C2D H2D 1.0000
C3D C4D 1.317(19)
C3D C8D 1.43(2)
C4D C5D 1.488(19)
C4D H4D 0.9500
C5D C6D 1.32(2)
C5D H5D 0.9500
C6D C7D 1.38(2)
C6D H6D 0.9500
C7D C8D 1.354(19)
C7D H7D 0.9500
C8D H8D 0.9500
C9D C10D 1.467(18)
C9D H9D 0.9500
C10D C15D 1.385(17)
C10D C11D 1.457(18)
C11D C49D 1.35(2)
C11D H11D 0.9500
C13D C14D 1.391(19)
C13D C49D 1.42(2)
C13D H13D 0.9500
C14D C15D 1.48(2)
C16D H16J 0.9800
C16D H16K 0.9800
C16D H16L 0.9800
C17D C18D 1.548(19)
C17D H17G 0.9900
C17D H17H 0.9900
C18D C19D 1.47(2)
C18D H18D 1.0000
C19D C20D 1.413(19)
C19D C24D 1.44(2)
C20D C21D 1.41(2)
C20D H19D 0.9500
C21D C22D 1.27(2)
C21D H21D 0.9500
C22D C23D 1.41(2)
C22D H22D 0.9500
C23D C24D 1.25(2)
C23D H23D 0.9500
C24D H24D 0.9500
C25D C26D 1.40(2)
C25D H25D 0.9500
C26D C27D 1.40(2)
C26D C31D 1.424(19)
C27D C28D 1.51(3)
C27D H27D 0.9500
C28D C29D 1.21(2)
C28D H28D 0.9500
C29D C30D 1.47(2)
C29D H29D 0.9500
C30D C31D 1.34(2)
C32D H32J 0.9800
C32D H32K 0.9800
C32D H32L 0.9800
C33D C34D 1.531(17)
C33D H33G 0.9900
C33D H33H 0.9900
C34D C35D 1.456(18)
C34D H34D 1.0000
C35D C40D 1.393(18)
C35D C36D 1.46(2)
C36D C37D 1.390(19)
C36D H36D 0.9500
C37D C38D 1.418(19)
C37D H37D 0.9500
C38D C39D 1.26(2)
C38D H38D 0.9500
C39D C40D 1.43(2)
C39D H39D 0.9500
C40D H40D 0.9500
C41D C42D 1.445(19)
C41D H41D 0.9500
C42D C43D 1.389(19)
C42D C47D 1.426(17)
C43D C44D 1.44(2)
C43D H43D 0.9500
C44D C45D 1.34(2)
C44D H44D 0.9500
C45D C46D 1.41(2)
C45D H45D 0.9500
C46D C47D 1.362(18)
C48D H48J 0.9800
C48D H48K 0.9800
C48D H48L 0.9800
C49D H49D 0.9500
O1W C13W 1.32(2)
C1W N1W 1.11(2)
C1W C2W 1.47(3)
O2W C14W 1.61(2)
C2W H2WA 0.9800
C2W H2WB 0.9800
C2W H2WC 0.9800
N2W C3W 1.25(3)
O3W C15W 1.16(2)
C3W C4W 1.38(3)
N3W C5W 1.045(19)
O4W C16W 1.45(2)
C4W H4WA 0.9800
C4W H4WB 0.9800
C4W H4WC 0.9800
N4W C7W 1.09(2)
C5W C6W 1.42(2)
N5W C9W 1.04(2)
C6W H6WA 0.9800
C6W H6WB 0.9800
C6W H6WC 0.9800
N6W C11W 1.118(18)
O6W C17W 1.64(2)
C7W C8W 1.48(3)
C8W H8WA 0.9800
C8W H8WB 0.9800
C8W H8WC 0.9800
C9W C10W 1.48(3)
C10W H10A 0.9800
C10W H10B 0.9800
C10W H10C 0.9800
C11W C12W 1.50(2)
C12W H12E 0.9800
C12W H12F 0.9800
C12W H12G 0.9800
C13W H13W 0.9800
C13W H13Y 0.9800
C13W H13Z 0.9800
C14W H14M 0.9800
C14W H14N 0.9800
C14W H14O 0.9800
C15W H15A 0.9800
C15W H15B 0.9800
C15W H15C 0.9800
C16W H16M 0.9800
C16W H16N 0.9800
C16W H16O 0.9800
C17W H17M 0.9800
C17W H17N 0.9800
C17W H17O 0.9800
